data_7128108
loop_
_publ_author_name
'Manning, Morgan A.'
'Sun, Wei'
'Light, Mark E.'
'Harrowven, David C.'

_publ_section_title
;
 A photochemical ring expansion of 6- to 8-membered nitrogen heterocycles
 by [1,3]-sigmatropic rearrangement.
;
_journal_issue 37
_journal_name_full 'Chemical communications (Cambridge, England)'
_journal_page_first 4556
_journal_page_last 4559
_journal_paper_doi 10.1039/d1cc00393c
_journal_volume 57
_journal_year 2021
_chemical_formula_moiety 'C30 H29 N O5'
_chemical_formula_sum 'C30 H29 N O5'
_chemical_formula_weight 483.54
_space_group_crystal_system triclinic
_space_group_IT_number 2
_space_group_name_Hall '-P 1'
_space_group_name_H-M_alt 'P -1'
_atom_sites_solution_hydrogens geom
_audit_creation_date 2020-08-27
_audit_creation_method
;
Olex2 1.2
(compiled 2018.05.29 svn.r3508 for OlexSys, GUI svn.r5506)
;
_audit_update_record
;
2020-08-27 deposited with the CCDC.	2021-03-30 downloaded from the CCDC.
;
_cell_angle_alpha 97.518(2)
_cell_angle_beta 90.336(2)
_cell_angle_gamma 92.213(2)
_cell_formula_units_Z 8
_cell_length_a 8.7874(2)
_cell_length_b 17.8436(4)
_cell_length_c 31.3137(6)
_cell_measurement_reflns_used 24004
_cell_measurement_temperature 100(2)
_cell_measurement_theta_max 31.4370
_cell_measurement_theta_min 2.3160
_cell_volume 4863.82(18)
_computing_cell_refinement 'CrysAlisPro 1.171.40.37a (Rigaku OD, 2019)'
_computing_data_collection 'CrysAlisPro 1.171.40.37a (Rigaku OD, 2019)'
_computing_data_reduction 'CrysAlisPro 1.171.40.37a (Rigaku OD, 2019)'
_computing_molecular_graphics 'Olex2 (Dolomanov et al., 2009)'
_computing_publication_material 'Olex2 (Dolomanov et al., 2009)'
_computing_structure_refinement 'ShelXL (Sheldrick, 2015)'
_computing_structure_solution 'SHELXT 2014/5 (Sheldrick, 2014)'
_diffrn_ambient_temperature 100(2)
_diffrn_detector 'CCD area detector'
_diffrn_detector_area_resol_mean 28.5714
_diffrn_detector_type 'Rigaku HG Saturn724+ (2x2 bin mode)'
_diffrn_measured_fraction_theta_full 1.000
_diffrn_measured_fraction_theta_max 1.000
_diffrn_measurement_details
;
List of Runs (angles in degrees, time in seconds):

  # Type    Start    End  Width  t~exp~   \w     \q     \k     \f   Frames
#--------------------------------------------------------------------------
  1  \w    -85.00  18.50   0.50    6.71    --   -8.00 -44.00 139.76  207
  2  \w    -41.00  75.50   0.50    6.71    --   -9.10  38.00   0.00  233
  3  \w    -40.00  79.50   0.50    6.71    --   -9.10  60.00-150.00  239
  4  \w    -39.00 -12.00   0.50    6.71    --   -9.10  60.00-180.00   54
  5  \w     46.00  75.50   0.50    6.71    --   -9.10  60.00-180.00   59
  6  \w    -39.00  76.50   0.50    6.71    --   -9.10  38.00 150.00  231
  7  \w    -84.00  19.50   0.50    6.71    --   -9.10 -60.00 -60.00  207
  8  \w    -40.00  68.00   0.50    6.71    --   -9.10  60.00 -90.00  216
  9  \w    -40.00  73.50   0.50    6.71    --   -9.10  60.00  60.00  227
 10  \w    -77.00   4.00   0.50    6.71    --   -9.10 -60.00  90.00  162
;
_diffrn_measurement_device 'four-circle \k diffractometer'
_diffrn_measurement_device_type 'Rigaku AFC12 FRE-VHF'
_diffrn_measurement_method 'profile data from \w-scans'
_diffrn_measurement_specimen_support 'MiTeGen MicroMesh'
_diffrn_orient_matrix_type 'CrysAlisPro convention (1999,Acta A55,543-557)'
_diffrn_orient_matrix_UB_11 0.0632129000
_diffrn_orient_matrix_UB_12 0.0079008000
_diffrn_orient_matrix_UB_13 0.0142867000
_diffrn_orient_matrix_UB_21 -0.0502905000
_diffrn_orient_matrix_UB_22 0.0080931000
_diffrn_orient_matrix_UB_23 0.0174881000
_diffrn_orient_matrix_UB_31 -0.0009433000
_diffrn_orient_matrix_UB_32 -0.0385003000
_diffrn_orient_matrix_UB_33 0.0034845000
_diffrn_radiation_collimation 0.3
_diffrn_radiation_monochromator 'Confocal mirrors, VHF Varimax'
_diffrn_radiation_probe x-ray
_diffrn_radiation_type MoK\a
_diffrn_radiation_wavelength 0.71073
_diffrn_reflns_av_R_equivalents 0.1015
_diffrn_reflns_av_unetI/netI 0.0659
_diffrn_reflns_Laue_measured_fraction_full 1.000
_diffrn_reflns_Laue_measured_fraction_max 1.000
_diffrn_reflns_limit_h_max 11
_diffrn_reflns_limit_h_min -11
_diffrn_reflns_limit_k_max 23
_diffrn_reflns_limit_k_min -23
_diffrn_reflns_limit_l_max 42
_diffrn_reflns_limit_l_min -42
_diffrn_reflns_number 150262
_diffrn_reflns_point_group_measured_fraction_full 1.000
_diffrn_reflns_point_group_measured_fraction_max 1.000
_diffrn_reflns_theta_full 25.242
_diffrn_reflns_theta_max 28.499
_diffrn_reflns_theta_min 1.856
_diffrn_source 'Rotating-anode X-ray tube'
_diffrn_source_current 55.0
_diffrn_source_power 2.475
_diffrn_source_target Mo
_diffrn_source_type 'Rigaku FR-E+ SuperBright'
_diffrn_source_voltage 45.0
_exptl_absorpt_coefficient_mu 0.090
_exptl_absorpt_correction_T_max 1.00000
_exptl_absorpt_correction_T_min 0.67364
_exptl_absorpt_correction_type multi-scan
_exptl_absorpt_process_details
;
CrysAlisPro 1.171.40.37a (Rigaku Oxford Diffraction, 2019)
Empirical absorption correction using spherical harmonics,
 implemented in SCALE3 ABSPACK scaling algorithm.
;
_exptl_crystal_colour 'clear colourless'
_exptl_crystal_colour_lustre clear
_exptl_crystal_colour_primary colourless
_exptl_crystal_density_diffrn 1.321
_exptl_crystal_description prism
_exptl_crystal_F_000 2048
_exptl_crystal_recrystallization_method
'The material was recrystallised from a mixture of Et2O and petrol  by slow evaporation'
_exptl_crystal_size_max 0.24
_exptl_crystal_size_mid 0.169
_exptl_crystal_size_min 0.06
_refine_diff_density_max 1.595
_refine_diff_density_min -0.433
_refine_diff_density_rms 0.161
_refine_ls_extinction_method none
_refine_ls_goodness_of_fit_ref 1.136
_refine_ls_hydrogen_treatment constr
_refine_ls_matrix_type full
_refine_ls_number_parameters 1313
_refine_ls_number_reflns 24636
_refine_ls_number_restraints 1164
_refine_ls_restrained_S_all 1.110
_refine_ls_R_factor_all 0.1475
_refine_ls_R_factor_gt 0.1215
_refine_ls_shift/su_max 0.001
_refine_ls_shift/su_mean 0.000
_refine_ls_structure_factor_coef Fsqd
_refine_ls_weighting_details 'w=1/[\s^2^(Fo^2^)+(0.1679P)^2^+10.4008P] where P=(Fo^2^+2Fc^2^)/3'
_refine_ls_weighting_scheme calc
_refine_ls_wR_factor_gt 0.2961
_refine_ls_wR_factor_ref 0.3138
_reflns_Friedel_coverage 0.000
_reflns_number_gt 18851
_reflns_number_total 24636
_reflns_threshold_expression 'I > 2\s(I)'
_cod_data_source_file d1cc00393c2.cif
_cod_data_source_block 2020sot0013_r1_100k
_cod_depositor_comments 'Adding full bibliography for 7128107--7128108.cif.'
_cod_database_code 7128108
_shelx_shelxl_version_number 2016/6
_chemical_oxdiff_formula 'C21 H27 N1 O5'
_chemical_oxdiff_usercomment MM/8910/44
_shelx_space_group_comment
;
The symmetry employed for this shelxl refinement is uniquely defined
by the following loop, which should always be used as a source of
symmetry information in preference to the above space-group names.
They are only intended as comments.
;
_shelx_estimated_absorpt_t_max 0.995
_shelx_estimated_absorpt_t_min 0.979
_diffrn_measurement_device_type2 'Rigaku AFC12 (Right)'
_reflns_odcompleteness_completeness 99.97
_reflns_odcompleteness_iscentric 1
_reflns_odcompleteness_theta 26.32
_olex2_refinement_description
;
1. Fixed Uiso
 At 1.2 times of:
  All C(H) groups, All C(H,H) groups
 At 1.5 times of:
  All C(H,H,H) groups
2. Rigid body (RIGU) restrains
 All non-hydrogen atoms
 with sigma for 1-2 distances of 0.004 and sigma for 1-3 distances of 0.004
3.a Ternary CH refined with riding coordinates:
 C104(H104), C114(H114), C204(H204), C214(H214), C304(H304), C314(H314),
 C404(H404), C414(H414)
3.b Secondary CH2 refined with riding coordinates:
 C124(H12B,H12A), C224(H22A,H22B), C324(H32A,H32B), C424(H42A,H42B)
3.c Aromatic/amide H refined with riding coordinates:
 C106(H106), C107(H107), C109(H109), C116(H116), C117(H117), C118(H118),
 C119(H119), C120(H120), C126(H126), C127(H127), C128(H128), C129(H129),
 C130(H130), C206(H206), C207(H207), C209(H209), C216(H216), C217(H217),
 C218(H218), C219(H219), C220(H220), C226(H226), C227(H227), C228(H228),
 C229(H229), C230(H230), C306(H306), C307(H307), C309(H309), C316(H316),
 C317(H317), C318(H318), C319(H319), C320(H320), C326(H326), C327(H327),
 C328(H328), C329(H329), C330(H330), C406(H406), C407(H407), C409(H409),
 C416(H416), C417(H417), C418(H418), C419(H419), C420(H420), C426(H426),
 C427(H427), C428(H428), C429(H429), C430(H430)
3.d Idealised Me refined as rotating group:
 C101(H10A,H10B,H10C), C121(H12C,H12D,H12E), C122(H12I,H12J,H12K), C123(H12F,
 H12G,H12H), C201(H20A,H20B,H20C), C221(H22C,H22D,H22E), C222(H22I,H22J,H22K),
 C223(H22F,H22G,H22H), C301(H30A,H30B,H30C), C321(H32C,H32D,H32E), C322(H32I,
 H32J,H32K), C323(H32F,H32G,H32H), C401(H40A,H40B,H40C), C421(H42F,H42G,H42H),
 C422(H42I,H42J,H42K), C423(H42C,H42D,H42E)
;
_olex2_diffrn_ambient_temperature_device 'Oxford Cryosystems'
_olex2_exptl_crystal_mounting_method 'The crystal was mounted on a MITIGEN holder with silicon oil'
_olex2_submission_original_sample_id MM/8910/44
_olex2_submission_special_instructions 'No special instructions were received'
_oxdiff_exptl_absorpt_empirical_details
;
Empirical correction (ABSPACK) includes:
- Absorption correction using spherical harmonics
- Frame scaling
;
_oxdiff_exptl_absorpt_empirical_full_max 2.062
_oxdiff_exptl_absorpt_empirical_full_min 0.440

loop_
_space_group_symop_operation_xyz
'x, y, z'
'-x, -y, -z'

loop_
_atom_site_label
_atom_site_type_symbol
_atom_site_fract_x
_atom_site_fract_y
_atom_site_fract_z
_atom_site_U_iso_or_equiv
_atom_site_adp_type
_atom_site_occupancy
_atom_site_site_symmetry_order
_atom_site_calc_flag
_atom_site_refinement_flags_posn
_atom_site_refinement_flags_adp
_atom_site_refinement_flags_occupancy
_atom_site_disorder_assembly
_atom_site_disorder_group
O101 O 0.3852(3) 0.75416(16) -0.01294(9) 0.0217(6) Uani 1 1 d . U . . .
O102 O 0.4360(3) 0.64457(14) 0.01073(8) 0.0125(5) Uani 1 1 d . U . . .
O103 O 0.3575(3) 0.35572(15) 0.13512(9) 0.0202(6) Uani 1 1 d . U . . .
O104 O 0.3562(3) 0.47094(16) 0.19880(8) 0.0187(5) Uani 1 1 d . U . . .
O105 O 0.5371(3) 0.60052(15) 0.19483(8) 0.0176(5) Uani 1 1 d . U . . .
N101 N 0.6809(3) 0.69040(15) 0.10459(9) 0.0102(5) Uani 1 1 d . U . . .
C101 C 0.5803(4) 0.83633(19) 0.05640(12) 0.0153(7) Uani 1 1 d . U . . .
H10A H 0.582768 0.854783 0.087288 0.023 Uiso 1 1 calc GR . . . .
H10B H 0.501678 0.862060 0.042203 0.023 Uiso 1 1 calc GR . . . .
H10C H 0.679733 0.846792 0.043941 0.023 Uiso 1 1 calc GR . . . .
C102 C 0.5449(4) 0.75281(19) 0.04992(11) 0.0111(6) Uani 1 1 d . U . . .
C103 C 0.4500(4) 0.7224(2) 0.01332(11) 0.0137(7) Uani 1 1 d . U . . .
C104 C 0.5212(4) 0.62077(18) 0.04543(10) 0.0093(6) Uani 1 1 d . U . . .
H104 H 0.450765 0.595916 0.064763 0.011 Uiso 1 1 calc R . . . .
C105 C 0.5909(4) 0.69354(18) 0.06969(10) 0.0093(6) Uani 1 1 d . U . . .
C106 C 0.6377(4) 0.56563(19) 0.02728(11) 0.0116(6) Uani 1 1 d . U . . .
H106 H 0.685548 0.572739 0.000904 0.014 Uiso 1 1 calc R . . . .
C107 C 0.6752(4) 0.50750(19) 0.04706(11) 0.0108(6) Uani 1 1 d . U . . .
H107 H 0.747796 0.473344 0.034540 0.013 Uiso 1 1 calc R . . . .
C108 C 0.6046(4) 0.49569(18) 0.08846(11) 0.0097(6) Uani 1 1 d . U . . .
C109 C 0.5219(4) 0.42754(18) 0.09195(11) 0.0094(6) Uani 1 1 d . U . . .
H109 H 0.521197 0.387428 0.068786 0.011 Uiso 1 1 calc R . . . .
C110 C 0.4420(4) 0.41888(19) 0.12883(11) 0.0119(6) Uani 1 1 d . U . . .
C111 C 0.4438(4) 0.4780(2) 0.16302(11) 0.0119(6) Uani 1 1 d . U . . .
C112 C 0.5263(4) 0.54439(19) 0.15999(11) 0.0118(6) Uani 1 1 d . U . . .
C113 C 0.6101(4) 0.55525(18) 0.12275(10) 0.0092(6) Uani 1 1 d . U . . .
C114 C 0.7221(4) 0.62259(18) 0.12449(11) 0.0094(6) Uani 1 1 d . U . . .
H114 H 0.732419 0.641552 0.155910 0.011 Uiso 1 1 calc R . . . .
C115 C 0.8821(4) 0.59585(18) 0.11165(11) 0.0096(6) Uani 1 1 d . U . . .
C116 C 0.9450(4) 0.5437(2) 0.13564(12) 0.0138(7) Uani 1 1 d . U . . .
H116 H 0.890792 0.528068 0.159333 0.017 Uiso 1 1 calc R . . . .
C117 C 1.0844(4) 0.5148(2) 0.12517(13) 0.0164(7) Uani 1 1 d . U . . .
H117 H 1.125598 0.478902 0.141473 0.020 Uiso 1 1 calc R . . . .
C118 C 1.1661(4) 0.5377(2) 0.09079(13) 0.0174(7) Uani 1 1 d . U . . .
H118 H 1.262333 0.517436 0.083481 0.021 Uiso 1 1 calc R . . . .
C119 C 1.1055(4) 0.5906(2) 0.06737(12) 0.0172(7) Uani 1 1 d . U . . .
H119 H 1.161043 0.606961 0.044124 0.021 Uiso 1 1 calc R . . . .
C120 C 0.9637(4) 0.61965(19) 0.07776(11) 0.0118(6) Uani 1 1 d . U . . .
H120 H 0.922808 0.655826 0.061628 0.014 Uiso 1 1 calc R . . . .
C121 C 0.3338(5) 0.2992(2) 0.09866(14) 0.0228(8) Uani 1 1 d . U . . .
H12C H 0.285099 0.321510 0.075346 0.034 Uiso 1 1 calc GR . . . .
H12D H 0.267980 0.257840 0.106746 0.034 Uiso 1 1 calc GR . . . .
H12E H 0.431993 0.279468 0.088907 0.034 Uiso 1 1 calc GR . . . .
C122 C 0.4363(5) 0.4453(3) 0.23318(14) 0.0327(10) Uani 1 1 d . U . . .
H12I H 0.461891 0.392380 0.225035 0.049 Uiso 1 1 calc GR . . . .
H12J H 0.372299 0.449277 0.258835 0.049 Uiso 1 1 calc GR . . . .
H12K H 0.530079 0.476412 0.239428 0.049 Uiso 1 1 calc GR . . . .
C123 C 0.3983(5) 0.6354(3) 0.20753(15) 0.0283(9) Uani 1 1 d . U . . .
H12F H 0.335202 0.638479 0.181952 0.042 Uiso 1 1 calc GR . . . .
H12G H 0.420820 0.686399 0.222455 0.042 Uiso 1 1 calc GR . . . .
H12H H 0.343331 0.605183 0.226911 0.042 Uiso 1 1 calc GR . . . .
C124 C 0.7627(4) 0.75955(18) 0.12506(11) 0.0121(6) Uani 1 1 d . U . . .
H12B H 0.780014 0.794054 0.103093 0.014 Uiso 1 1 calc R . . . .
H12A H 0.863712 0.745779 0.135077 0.014 Uiso 1 1 calc R . . . .
C125 C 0.6813(4) 0.80163(19) 0.16282(11) 0.0134(6) Uani 1 1 d . U . . .
C126 C 0.7678(4) 0.8401(2) 0.19718(12) 0.0162(7) Uani 1 1 d . U . . .
H126 H 0.875552 0.837178 0.197235 0.019 Uiso 1 1 calc R . . . .
C127 C 0.6966(5) 0.8827(2) 0.23120(13) 0.0212(8) Uani 1 1 d . U . . .
H127 H 0.755799 0.908210 0.254558 0.025 Uiso 1 1 calc R . . . .
C128 C 0.5405(5) 0.8880(2) 0.23114(12) 0.0181(7) Uani 1 1 d . U . . .
H128 H 0.492496 0.917467 0.254327 0.022 Uiso 1 1 calc R . . . .
C129 C 0.4531(5) 0.8504(2) 0.19730(13) 0.0199(8) Uani 1 1 d . U . . .
H129 H 0.345654 0.854406 0.197085 0.024 Uiso 1 1 calc R . . . .
C130 C 0.5240(4) 0.8068(2) 0.16380(12) 0.0161(7) Uani 1 1 d . U . . .
H130 H 0.463756 0.780009 0.141074 0.019 Uiso 1 1 calc R . . . .
O201 O 1.1230(3) 0.26562(15) -0.00921(8) 0.0168(5) Uani 1 1 d . U . . .
O202 O 1.0658(3) 0.15318(13) 0.01229(8) 0.0120(5) Uani 1 1 d . U . . .
O203 O 1.1142(3) -0.14461(14) 0.13188(8) 0.0147(5) Uani 1 1 d . U . . .
O204 O 1.1005(3) -0.04121(14) 0.20000(8) 0.0177(5) Uani 1 1 d . U . . .
O205 O 0.9465(3) 0.09423(14) 0.19577(8) 0.0149(5) Uani 1 1 d . U . . .
N201 N 0.8256(3) 0.18915(15) 0.10595(9) 0.0089(5) Uani 1 1 d . U . . .
C201 C 0.9365(4) 0.3406(2) 0.06126(12) 0.0171(7) Uani 1 1 d . U . . .
H20A H 0.833378 0.349980 0.051703 0.026 Uiso 1 1 calc GR . . . .
H20B H 1.010933 0.368391 0.045476 0.026 Uiso 1 1 calc GR . . . .
H20C H 0.947493 0.357781 0.092199 0.026 Uiso 1 1 calc GR . . . .
C202 C 0.9638(4) 0.25704(19) 0.05266(11) 0.0101(6) Uani 1 1 d . U . . .
C203 C 1.0568(4) 0.23115(19) 0.01622(11) 0.0117(6) Uani 1 1 d . U . . .
C204 C 0.9789(3) 0.12517(18) 0.04575(10) 0.0072(6) Uani 1 1 d . U . . .
H204 H 1.047407 0.100297 0.064791 0.009 Uiso 1 1 calc R . . . .
C205 C 0.9143(3) 0.19528(18) 0.07107(10) 0.0075(6) Uani 1 1 d . U . . .
C206 C 0.8583(4) 0.06928(18) 0.02618(10) 0.0101(6) Uani 1 1 d . U . . .
H206 H 0.809854 0.077504 0.000081 0.012 Uiso 1 1 calc R . . . .
C207 C 0.8173(4) 0.00854(18) 0.04440(10) 0.0100(6) Uani 1 1 d . U . . .
H207 H 0.743953 -0.027161 0.030544 0.012 Uiso 1 1 calc R . . . .
C208 C 0.8851(4) -0.00393(18) 0.08606(10) 0.0089(6) Uani 1 1 d . U . . .
C209 C 0.9599(4) -0.07101(18) 0.08924(10) 0.0089(6) Uani 1 1 d . U . . .
H209 H 0.960515 -0.109263 0.065101 0.011 Uiso 1 1 calc R . . . .
C210 C 1.0324(4) -0.08226(18) 0.12685(11) 0.0104(6) Uani 1 1 d . U . . .
C211 C 1.0292(4) -0.02618(19) 0.16283(11) 0.0114(6) Uani 1 1 d . U . . .
C212 C 0.9515(4) 0.03957(18) 0.16039(10) 0.0093(6) Uani 1 1 d . U . . .
C213 C 0.8790(4) 0.05288(18) 0.12184(10) 0.0089(6) Uani 1 1 d . U . . .
C214 C 0.7736(3) 0.11898(18) 0.12360(11) 0.0085(6) Uani 1 1 d . U . . .
H214 H 0.761618 0.135716 0.155105 0.010 Uiso 1 1 calc R . . . .
C215 C 0.6140(4) 0.09083(18) 0.10822(10) 0.0092(6) Uani 1 1 d . U . . .
C216 C 0.5448(4) 0.0314(2) 0.12747(12) 0.0140(7) Uani 1 1 d . U . . .
H216 H 0.596687 0.010995 0.149729 0.017 Uiso 1 1 calc R . . . .
C217 C 0.4016(4) 0.0028(2) 0.11412(13) 0.0188(7) Uani 1 1 d . U . . .
H217 H 0.355947 -0.037678 0.127077 0.023 Uiso 1 1 calc R . . . .
C218 C 0.3231(4) 0.0329(2) 0.08159(14) 0.0190(7) Uani 1 1 d . U . . .
H218 H 0.225193 0.012749 0.072143 0.023 Uiso 1 1 calc R . . . .
C219 C 0.3905(4) 0.0925(2) 0.06343(12) 0.0162(7) Uani 1 1 d . U . . .
H219 H 0.337076 0.114062 0.041869 0.019 Uiso 1 1 calc R . . . .
C220 C 0.5334(4) 0.12088(19) 0.07616(11) 0.0114(6) Uani 1 1 d . U . . .
H220 H 0.578102 0.161382 0.063056 0.014 Uiso 1 1 calc R . . . .
C221 C 1.1503(4) -0.1929(2) 0.09331(13) 0.0184(7) Uani 1 1 d . U . . .
H22C H 1.205127 -0.163225 0.073659 0.028 Uiso 1 1 calc GR . . . .
H22D H 1.055999 -0.215193 0.079350 0.028 Uiso 1 1 calc GR . . . .
H22E H 1.214341 -0.233280 0.100556 0.028 Uiso 1 1 calc GR . . . .
C222 C 1.2093(5) 0.0155(2) 0.21814(13) 0.0218(8) Uani 1 1 d . U . . .
H22I H 1.242495 0.046472 0.196001 0.033 Uiso 1 1 calc GR . . . .
H22J H 1.297389 -0.008556 0.229004 0.033 Uiso 1 1 calc GR . . . .
H22K H 1.162881 0.047755 0.241910 0.033 Uiso 1 1 calc GR . . . .
C223 C 0.8543(5) 0.0728(2) 0.23049(12) 0.0212(8) Uani 1 1 d . U . . .
H22F H 0.751024 0.058233 0.219736 0.032 Uiso 1 1 calc GR . . . .
H22G H 0.850358 0.115601 0.253438 0.032 Uiso 1 1 calc GR . . . .
H22H H 0.899023 0.029874 0.241896 0.032 Uiso 1 1 calc GR . . . .
C224 C 0.7594(4) 0.25754(18) 0.12762(11) 0.0107(6) Uani 1 1 d . U . . .
H22A H 0.661137 0.243326 0.140237 0.013 Uiso 1 1 calc R . . . .
H22B H 0.737628 0.291294 0.105823 0.013 Uiso 1 1 calc R . . . .
C225 C 0.8587(4) 0.30143(19) 0.16301(11) 0.0112(6) Uani 1 1 d . U . . .
C226 C 0.9925(4) 0.2735(2) 0.17777(12) 0.0170(7) Uani 1 1 d . U . . .
H226 H 1.026573 0.225971 0.164903 0.020 Uiso 1 1 calc R . . . .
C227 C 1.0761(5) 0.3149(2) 0.21117(13) 0.0237(8) Uani 1 1 d . U . . .
H227 H 1.166612 0.295039 0.221097 0.028 Uiso 1 1 calc R . . . .
C228 C 1.0295(5) 0.3847(2) 0.23032(12) 0.0195(7) Uani 1 1 d . U . . .
H228 H 1.087899 0.413039 0.252963 0.023 Uiso 1 1 calc R . . . .
C229 C 0.8947(5) 0.4127(2) 0.21557(12) 0.0201(8) Uani 1 1 d . U . . .
H229 H 0.860002 0.459960 0.228629 0.024 Uiso 1 1 calc R . . . .
C230 C 0.8120(4) 0.3716(2) 0.18205(12) 0.0160(7) Uani 1 1 d . U . . .
H230 H 0.722102 0.391661 0.171866 0.019 Uiso 1 1 calc R . . . .
O301 O -0.2163(3) 0.04807(16) 0.33786(9) 0.0203(6) Uani 1 1 d . U . . .
O302 O -0.0698(3) 0.15419(14) 0.35047(8) 0.0126(5) Uani 1 1 d . U . . .
O303 O 0.3967(3) 0.43779(13) 0.46632(8) 0.0133(5) Uani 1 1 d . U . . .
O304 O 0.5222(3) 0.31746(13) 0.49337(7) 0.0099(5) Uani 1 1 d . U . . .
O305 O 0.5227(3) 0.18108(13) 0.44149(8) 0.0094(4) Uani 1 1 d . U . . .
N301 N 0.3218(3) 0.09707(15) 0.34658(9) 0.0069(5) Uani 1 1 d . U . . .
C301 C 0.0599(4) -0.0418(2) 0.32376(13) 0.0184(7) Uani 1 1 d . U . . .
H30A H -0.044574 -0.063290 0.323057 0.028 Uiso 1 1 calc GR . . . .
H30B H 0.120106 -0.063733 0.345096 0.028 Uiso 1 1 calc GR . . . .
H30C H 0.105382 -0.053279 0.295275 0.028 Uiso 1 1 calc GR . . . .
C302 C 0.0578(4) 0.04243(19) 0.33580(11) 0.0111(6) Uani 1 1 d . U . . .
C303 C -0.0890(4) 0.0773(2) 0.34067(11) 0.0128(6) Uani 1 1 d . U . . .
C304 C 0.0910(3) 0.17385(19) 0.35275(10) 0.0087(6) Uani 1 1 d . U . . .
H304 H 0.117686 0.197832 0.382659 0.010 Uiso 1 1 calc R . . . .
C305 C 0.1680(4) 0.09908(18) 0.34406(10) 0.0074(6) Uani 1 1 d . U . . .
C306 C 0.1273(4) 0.22973(18) 0.32182(10) 0.0095(6) Uani 1 1 d . U . . .
H306 H 0.074230 0.224793 0.295019 0.011 Uiso 1 1 calc R . . . .
C307 C 0.2309(4) 0.28557(18) 0.33082(10) 0.0087(6) Uani 1 1 d . U . . .
H307 H 0.248990 0.320290 0.310679 0.010 Uiso 1 1 calc R . . . .
C308 C 0.3188(4) 0.29474(18) 0.37165(10) 0.0075(6) Uani 1 1 d . U . . .
C309 C 0.3202(4) 0.36430(18) 0.39783(11) 0.0099(6) Uani 1 1 d . U . . .
H309 H 0.274374 0.406240 0.387876 0.012 Uiso 1 1 calc R . . . .
C310 C 0.3885(4) 0.37253(17) 0.43845(10) 0.0088(6) Uani 1 1 d . U . . .
C311 C 0.4523(4) 0.30979(18) 0.45320(10) 0.0081(6) Uani 1 1 d . U . . .
C312 C 0.4562(3) 0.24124(17) 0.42634(10) 0.0074(6) Uani 1 1 d . U . . .
C313 C 0.3922(3) 0.23247(17) 0.38468(10) 0.0068(6) Uani 1 1 d . U . . .
C314 C 0.4318(3) 0.16258(17) 0.35363(10) 0.0065(6) Uani 1 1 d . U . . .
H314 H 0.521828 0.142529 0.367466 0.008 Uiso 1 1 calc R . . . .
C315 C 0.4941(3) 0.18586(17) 0.31154(10) 0.0073(6) Uani 1 1 d . U . . .
C316 C 0.6170(4) 0.2378(2) 0.31330(12) 0.0143(7) Uani 1 1 d . U . . .
H316 H 0.662870 0.256726 0.340301 0.017 Uiso 1 1 calc R . . . .
C317 C 0.6730(5) 0.2620(2) 0.27595(14) 0.0220(8) Uani 1 1 d . U . . .
H317 H 0.757363 0.297194 0.277456 0.026 Uiso 1 1 calc R . . . .
C318 C 0.6065(5) 0.2351(2) 0.23645(14) 0.0253(9) Uani 1 1 d . U . . .
H318 H 0.643368 0.252882 0.210984 0.030 Uiso 1 1 calc R . . . .
C319 C 0.4865(5) 0.1825(2) 0.23418(12) 0.0232(8) Uani 1 1 d . U . . .
H319 H 0.442031 0.163253 0.207028 0.028 Uiso 1 1 calc R . . . .
C320 C 0.4303(4) 0.1574(2) 0.27167(11) 0.0163(7) Uani 1 1 d . U . . .
H320 H 0.348235 0.120808 0.269945 0.020 Uiso 1 1 calc R . . . .
C321 C 0.3567(5) 0.50521(19) 0.44980(12) 0.0180(7) Uani 1 1 d . U . . .
H32C H 0.418933 0.511768 0.424581 0.027 Uiso 1 1 calc GR . . . .
H32D H 0.374979 0.548720 0.472025 0.027 Uiso 1 1 calc GR . . . .
H32E H 0.248782 0.501510 0.441437 0.027 Uiso 1 1 calc GR . . . .
C322 C 0.4185(4) 0.3122(2) 0.52755(12) 0.0196(8) Uani 1 1 d . U . . .
H32I H 0.335769 0.346839 0.525255 0.029 Uiso 1 1 calc GR . . . .
H32J H 0.471915 0.325981 0.555191 0.029 Uiso 1 1 calc GR . . . .
H32K H 0.376193 0.260283 0.525804 0.029 Uiso 1 1 calc GR . . . .
C323 C 0.6861(4) 0.1877(2) 0.44325(12) 0.0152(7) Uani 1 1 d . U . . .
H32F H 0.726414 0.179180 0.413974 0.023 Uiso 1 1 calc GR . . . .
H32G H 0.725134 0.149986 0.460171 0.023 Uiso 1 1 calc GR . . . .
H32H H 0.718389 0.238524 0.456815 0.023 Uiso 1 1 calc GR . . . .
C324 C 0.3941(4) 0.02410(17) 0.33855(10) 0.0089(6) Uani 1 1 d . U . . .
H32A H 0.500961 0.032993 0.330072 0.011 Uiso 1 1 calc R . . . .
H32B H 0.341267 -0.006894 0.313931 0.011 Uiso 1 1 calc R . . . .
C325 C 0.3933(4) -0.02055(18) 0.37650(11) 0.0101(6) Uani 1 1 d . U . . .
C326 C 0.3650(5) 0.0127(2) 0.41809(12) 0.0205(8) Uani 1 1 d . U . . .
H326 H 0.342721 0.064715 0.423365 0.025 Uiso 1 1 calc R . . . .
C327 C 0.3692(6) -0.0303(2) 0.45215(13) 0.0299(10) Uani 1 1 d . U . . .
H327 H 0.351561 -0.006876 0.480620 0.036 Uiso 1 1 calc R . . . .
C328 C 0.3989(6) -0.1069(2) 0.44513(14) 0.0278(9) Uani 1 1 d . U . . .
H328 H 0.401186 -0.135843 0.468511 0.033 Uiso 1 1 calc R . . . .
C329 C 0.4251(5) -0.1404(2) 0.40341(14) 0.0212(8) Uani 1 1 d . U . . .
H329 H 0.444376 -0.192784 0.398117 0.025 Uiso 1 1 calc R . . . .
C330 C 0.4233(4) -0.09774(19) 0.36934(12) 0.0146(7) Uani 1 1 d . U . . .
H330 H 0.442496 -0.121100 0.340954 0.018 Uiso 1 1 calc R . . . .
O401 O 0.7035(3) 0.45647(17) 0.66013(10) 0.0220(6) Uani 1 1 d . U . . .
O402 O 0.5609(3) 0.34865(15) 0.65086(8) 0.0150(5) Uani 1 1 d . U . . .
O403 O 0.1017(3) 0.06244(13) 0.53473(8) 0.0129(5) Uani 1 1 d . U . . .
O404 O -0.0294(3) 0.18198(13) 0.50825(7) 0.0096(4) Uani 1 1 d . U . . .
O405 O -0.0325(3) 0.31805(13) 0.56041(7) 0.0085(4) Uani 1 1 d . U . . .
N401 N 0.1670(3) 0.40339(15) 0.65371(9) 0.0084(5) Uani 1 1 d . U . . .
C401 C 0.4238(4) 0.5450(2) 0.66819(14) 0.0197(8) Uani 1 1 d . U . . .
H40A H 0.380046 0.562061 0.642424 0.030 Uiso 1 1 calc GR . . . .
H40B H 0.527013 0.567353 0.673257 0.030 Uiso 1 1 calc GR . . . .
H40C H 0.360341 0.560976 0.693116 0.030 Uiso 1 1 calc GR . . . .
C402 C 0.4299(4) 0.4599(2) 0.66166(11) 0.0119(6) Uani 1 1 d . U . . .
C403 C 0.5766(4) 0.4263(2) 0.65824(12) 0.0152(7) Uani 1 1 d . U . . .
C404 C 0.4000(4) 0.32783(19) 0.64845(11) 0.0104(6) Uani 1 1 d . U . . .
H404 H 0.375027 0.302674 0.618667 0.012 Uiso 1 1 calc R . . . .
C405 C 0.3211(4) 0.40223(19) 0.65562(10) 0.0087(6) Uani 1 1 d . U . . .
C406 C 0.3658(4) 0.27260(19) 0.67957(10) 0.0114(6) Uani 1 1 d . U . . .
H406 H 0.417641 0.278735 0.706581 0.014 Uiso 1 1 calc R . . . .
C407 C 0.2650(4) 0.21537(19) 0.67047(11) 0.0112(6) Uani 1 1 d . U . . .
H407 H 0.249796 0.179997 0.690383 0.013 Uiso 1 1 calc R . . . .
C408 C 0.1762(4) 0.20586(18) 0.62978(10) 0.0088(6) Uani 1 1 d . U . . .
C409 C 0.1766(4) 0.13613(18) 0.60347(10) 0.0097(6) Uani 1 1 d . U . . .
H409 H 0.224539 0.094635 0.613306 0.012 Uiso 1 1 calc R . . . .
C410 C 0.1072(4) 0.12733(18) 0.56297(10) 0.0094(6) Uani 1 1 d . U . . .
C411 C 0.0402(4) 0.18973(17) 0.54829(10) 0.0076(6) Uani 1 1 d . U . . .
C412 C 0.0359(3) 0.25794(17) 0.57528(10) 0.0073(6) Uani 1 1 d . U . . .
C413 C 0.0994(4) 0.26748(18) 0.61689(10) 0.0079(6) Uani 1 1 d . U . . .
C414 C 0.0593(3) 0.33685(17) 0.64813(10) 0.0060(5) Uani 1 1 d . U . . .
H414 H -0.033525 0.355679 0.634994 0.007 Uiso 1 1 calc R . . . .
C415 C 0.0034(4) 0.31375(18) 0.69098(10) 0.0087(6) Uani 1 1 d . U . . .
C416 C 0.0653(4) 0.3449(2) 0.73069(11) 0.0127(6) Uani 1 1 d . U . . .
H416 H 0.143206 0.383604 0.732055 0.015 Uiso 1 1 calc R . . . .
C417 C 0.0130(4) 0.3195(2) 0.76863(11) 0.0161(7) Uani 1 1 d . U . . .
H417 H 0.056102 0.340970 0.795564 0.019 Uiso 1 1 calc R . . . .
C418 C -0.0998(4) 0.2638(2) 0.76740(12) 0.0188(7) Uani 1 1 d . U . . .
H418 H -0.132889 0.245922 0.793205 0.023 Uiso 1 1 calc R . . . .
C419 C -0.1654(4) 0.2338(2) 0.72782(12) 0.0174(7) Uani 1 1 d . U . . .
H419 H -0.245129 0.196088 0.726723 0.021 Uiso 1 1 calc R . . . .
C420 C -0.1149(4) 0.2589(2) 0.69012(12) 0.0146(7) Uani 1 1 d . U . . .
H420 H -0.161106 0.238591 0.663393 0.017 Uiso 1 1 calc R . . . .
C421 C 0.1425(5) -0.0049(2) 0.55126(12) 0.0196(8) Uani 1 1 d . U . . .
H42F H 0.128987 -0.048185 0.528634 0.029 Uiso 1 1 calc GR . . . .
H42G H 0.077379 -0.012874 0.575693 0.029 Uiso 1 1 calc GR . . . .
H42H H 0.249281 -0.000043 0.560804 0.029 Uiso 1 1 calc GR . . . .
C422 C 0.0748(4) 0.1894(2) 0.47388(12) 0.0208(8) Uani 1 1 d . U . . .
H42I H 0.021456 0.176484 0.446175 0.031 Uiso 1 1 calc GR . . . .
H42J H 0.158538 0.155189 0.475644 0.031 Uiso 1 1 calc GR . . . .
H42K H 0.115769 0.241702 0.476321 0.031 Uiso 1 1 calc GR . . . .
C423 C -0.1963(4) 0.3107(2) 0.55869(12) 0.0142(7) Uani 1 1 d . U . . .
H42C H -0.236158 0.348776 0.542141 0.021 Uiso 1 1 calc GR . . . .
H42D H -0.236451 0.318374 0.588009 0.021 Uiso 1 1 calc GR . . . .
H42E H -0.227797 0.260058 0.544762 0.021 Uiso 1 1 calc GR . . . .
C424 C 0.0919(4) 0.47594(18) 0.66097(11) 0.0098(6) Uani 1 1 d . U . . .
H42A H 0.140848 0.507370 0.686079 0.012 Uiso 1 1 calc R . . . .
H42B H -0.015957 0.466263 0.668273 0.012 Uiso 1 1 calc R . . . .
C425 C 0.0971(4) 0.52027(18) 0.62281(11) 0.0102(6) Uani 1 1 d . U . . .
C426 C 0.1246(5) 0.4866(2) 0.58150(12) 0.0178(7) Uani 1 1 d . U . . .
H426 H 0.141746 0.433996 0.576410 0.021 Uiso 1 1 calc R . . . .
C427 C 0.1275(6) 0.5288(2) 0.54739(13) 0.0272(9) Uani 1 1 d . U . . .
H427 H 0.145341 0.504694 0.519086 0.033 Uiso 1 1 calc R . . . .
C428 C 0.1046(6) 0.6059(2) 0.55409(15) 0.0287(9) Uani 1 1 d . U . . .
H428 H 0.107560 0.634691 0.530628 0.034 Uiso 1 1 calc R . . . .
C429 C 0.0774(5) 0.6404(2) 0.59551(14) 0.0229(8) Uani 1 1 d . U . . .
H429 H 0.060887 0.693081 0.600520 0.027 Uiso 1 1 calc R . . . .
C430 C 0.0742(4) 0.59791(19) 0.62971(12) 0.0140(7) Uani 1 1 d . U . . .
H430 H 0.056331 0.621933 0.658033 0.017 Uiso 1 1 calc R . . . .

loop_
_atom_site_aniso_label
_atom_site_aniso_U_11
_atom_site_aniso_U_22
_atom_site_aniso_U_33
_atom_site_aniso_U_23
_atom_site_aniso_U_13
_atom_site_aniso_U_12
O101 0.0202(14) 0.0222(14) 0.0245(14) 0.0101(11) -0.0071(11) 0.0011(11)
O102 0.0116(11) 0.0126(11) 0.0144(12) 0.0055(9) -0.0061(9) -0.0001(9)
O103 0.0219(14) 0.0155(13) 0.0228(14) 0.0033(10) 0.0002(11) -0.0094(10)
O104 0.0141(12) 0.0272(14) 0.0160(12) 0.0077(11) 0.0047(10) 0.0008(10)
O105 0.0229(14) 0.0166(12) 0.0118(12) -0.0039(10) 0.0033(10) 0.0021(10)
N101 0.0085(12) 0.0071(12) 0.0153(14) 0.0021(10) -0.0009(10) 0.0009(10)
C101 0.0189(17) 0.0074(15) 0.0206(18) 0.0055(13) -0.0004(14) 0.0006(13)
C102 0.0092(14) 0.0092(14) 0.0156(16) 0.0038(12) 0.0011(12) 0.0005(11)
C103 0.0130(15) 0.0132(15) 0.0161(16) 0.0070(12) 0.0011(12) -0.0003(12)
C104 0.0088(14) 0.0088(14) 0.0108(15) 0.0030(11) -0.0019(11) 0.0004(11)
C105 0.0098(14) 0.0078(14) 0.0105(14) 0.0018(11) 0.0025(11) 0.0012(11)
C106 0.0101(15) 0.0118(15) 0.0121(15) -0.0009(12) 0.0011(12) -0.0022(12)
C107 0.0085(14) 0.0107(15) 0.0128(15) -0.0006(12) 0.0020(11) 0.0012(11)
C108 0.0065(14) 0.0106(14) 0.0128(15) 0.0034(11) -0.0014(11) 0.0032(11)
C109 0.0071(14) 0.0091(14) 0.0120(15) 0.0008(11) -0.0027(11) 0.0020(11)
C110 0.0098(15) 0.0092(14) 0.0175(16) 0.0055(12) -0.0030(12) -0.0013(12)
C111 0.0089(14) 0.0151(15) 0.0126(15) 0.0055(12) -0.0013(12) 0.0009(12)
C112 0.0143(15) 0.0095(14) 0.0119(15) 0.0013(12) 0.0001(12) 0.0036(12)
C113 0.0070(14) 0.0103(14) 0.0112(14) 0.0040(11) 0.0006(11) 0.0021(11)
C114 0.0068(14) 0.0080(14) 0.0138(15) 0.0028(11) -0.0011(11) 0.0004(11)
C115 0.0048(13) 0.0088(14) 0.0150(15) 0.0006(12) -0.0020(11) -0.0005(11)
C116 0.0115(15) 0.0137(16) 0.0169(16) 0.0045(13) -0.0024(12) 0.0002(12)
C117 0.0093(15) 0.0136(16) 0.0279(19) 0.0093(14) -0.0034(13) 0.0000(12)
C118 0.0046(14) 0.0156(17) 0.033(2) 0.0048(14) 0.0015(13) 0.0030(12)
C119 0.0115(16) 0.0204(18) 0.0202(18) 0.0035(14) 0.0030(13) 0.0024(13)
C120 0.0112(15) 0.0090(15) 0.0157(16) 0.0036(12) -0.0002(12) 0.0024(12)
C121 0.0189(18) 0.0152(17) 0.033(2) 0.0002(15) -0.0018(16) -0.0086(14)
C122 0.023(2) 0.057(3) 0.021(2) 0.017(2) 0.0024(16) 0.004(2)
C123 0.023(2) 0.028(2) 0.033(2) -0.0019(18) 0.0111(17) 0.0035(17)
C124 0.0094(14) 0.0080(14) 0.0180(16) -0.0012(12) -0.0005(12) -0.0008(11)
C125 0.0128(15) 0.0101(15) 0.0171(16) 0.0021(12) -0.0011(12) -0.0008(12)
C126 0.0150(16) 0.0120(16) 0.0220(18) 0.0041(13) -0.0054(13) 0.0002(13)
C127 0.029(2) 0.0168(18) 0.0173(18) 0.0013(14) -0.0034(15) -0.0009(15)
C128 0.0254(18) 0.0153(17) 0.0139(16) 0.0011(13) 0.0065(14) 0.0055(14)
C129 0.0186(18) 0.0195(18) 0.0223(19) 0.0036(14) 0.0023(14) 0.0057(14)
C130 0.0109(15) 0.0164(17) 0.0200(17) -0.0021(13) 0.0008(13) 0.0041(13)
O201 0.0151(12) 0.0179(13) 0.0195(13) 0.0095(10) 0.0050(10) 0.0006(10)
O202 0.0125(11) 0.0116(11) 0.0131(11) 0.0054(9) 0.0050(9) 0.0022(9)
O203 0.0147(12) 0.0114(11) 0.0184(12) 0.0023(9) -0.0034(10) 0.0058(9)
O204 0.0227(13) 0.0148(12) 0.0161(12) 0.0039(10) -0.0111(10) 0.0018(10)
O205 0.0246(13) 0.0119(12) 0.0078(11) -0.0002(9) -0.0014(9) 0.0022(10)
N201 0.0066(12) 0.0080(12) 0.0121(13) 0.0008(10) 0.0026(10) -0.0003(10)
C201 0.0196(18) 0.0106(16) 0.0220(18) 0.0047(13) 0.0048(14) 0.0021(13)
C202 0.0085(14) 0.0110(15) 0.0116(15) 0.0038(12) -0.0026(11) 0.0010(11)
C203 0.0122(15) 0.0122(15) 0.0120(15) 0.0069(12) -0.0029(12) -0.0005(12)
C204 0.0069(13) 0.0079(14) 0.0070(14) 0.0024(11) 0.0013(11) -0.0004(11)
C205 0.0035(13) 0.0094(14) 0.0096(14) 0.0020(11) -0.0024(10) -0.0001(11)
C206 0.0106(14) 0.0106(14) 0.0096(14) 0.0026(11) -0.0031(11) 0.0024(11)
C207 0.0083(14) 0.0094(14) 0.0116(15) -0.0014(11) -0.0010(11) 0.0023(11)
C208 0.0061(13) 0.0106(14) 0.0096(14) 0.0008(11) 0.0004(11) -0.0019(11)
C209 0.0084(14) 0.0064(14) 0.0111(14) -0.0015(11) -0.0001(11) -0.0005(11)
C210 0.0074(14) 0.0078(14) 0.0169(16) 0.0047(12) 0.0006(12) 0.0004(11)
C211 0.0119(15) 0.0103(15) 0.0127(15) 0.0046(12) -0.0022(12) 0.0002(12)
C212 0.0129(15) 0.0062(14) 0.0085(14) -0.0003(11) 0.0002(11) 0.0005(11)
C213 0.0077(14) 0.0094(14) 0.0101(14) 0.0037(11) 0.0020(11) 0.0009(11)
C214 0.0038(13) 0.0088(14) 0.0130(15) 0.0020(11) 0.0019(11) 0.0004(11)
C215 0.0054(13) 0.0109(15) 0.0113(15) 0.0014(11) 0.0021(11) 0.0006(11)
C216 0.0105(15) 0.0136(16) 0.0186(17) 0.0062(13) 0.0006(12) -0.0020(12)
C217 0.0090(15) 0.0150(17) 0.033(2) 0.0067(15) 0.0060(14) -0.0005(13)
C218 0.0066(15) 0.0143(17) 0.036(2) 0.0019(15) -0.0017(14) 0.0005(12)
C219 0.0118(16) 0.0163(17) 0.0208(18) 0.0028(13) -0.0043(13) 0.0064(13)
C220 0.0114(15) 0.0095(15) 0.0141(15) 0.0046(12) -0.0002(12) 0.0011(12)
C221 0.0145(17) 0.0143(17) 0.0253(19) -0.0026(14) -0.0027(14) 0.0042(13)
C222 0.0185(18) 0.028(2) 0.0186(18) 0.0022(15) -0.0080(14) -0.0007(15)
C223 0.025(2) 0.027(2) 0.0122(16) 0.0025(14) 0.0012(14) 0.0066(16)
C224 0.0076(14) 0.0095(14) 0.0144(15) -0.0007(12) 0.0001(11) 0.0005(11)
C225 0.0107(14) 0.0090(14) 0.0135(15) 0.0012(12) 0.0016(12) -0.0022(12)
C226 0.0131(16) 0.0171(17) 0.0199(18) -0.0015(13) 0.0005(13) 0.0020(13)
C227 0.0147(17) 0.030(2) 0.026(2) 0.0010(16) -0.0044(15) -0.0014(15)
C228 0.0234(19) 0.0198(18) 0.0139(17) -0.0010(14) -0.0014(14) -0.0044(15)
C229 0.0258(19) 0.0159(17) 0.0174(18) -0.0018(14) 0.0034(14) -0.0029(14)
C230 0.0191(17) 0.0123(16) 0.0165(17) 0.0002(13) 0.0017(13) 0.0033(13)
O301 0.0069(11) 0.0269(14) 0.0275(15) 0.0071(11) -0.0019(10) -0.0050(10)
O302 0.0028(10) 0.0158(12) 0.0195(12) 0.0029(9) 0.0015(9) 0.0020(9)
O303 0.0202(13) 0.0057(11) 0.0135(12) -0.0017(9) -0.0056(9) 0.0036(9)
O304 0.0106(11) 0.0124(11) 0.0062(10) -0.0004(8) -0.0018(8) 0.0006(9)
O305 0.0084(11) 0.0070(10) 0.0138(11) 0.0038(8) -0.0032(8) 0.0038(8)
N301 0.0037(11) 0.0043(12) 0.0124(13) 0.0000(9) 0.0017(9) 0.0017(9)
C301 0.0131(16) 0.0131(16) 0.028(2) 0.0027(14) 0.0021(14) -0.0066(13)
C302 0.0086(14) 0.0121(15) 0.0130(15) 0.0035(12) 0.0017(12) -0.0018(11)
C303 0.0083(14) 0.0175(16) 0.0133(16) 0.0062(13) 0.0009(12) -0.0034(12)
C304 0.0014(13) 0.0139(15) 0.0109(14) 0.0011(12) 0.0013(11) 0.0013(11)
C305 0.0057(13) 0.0095(14) 0.0074(14) 0.0023(11) 0.0014(10) 0.0008(11)
C306 0.0087(14) 0.0106(14) 0.0095(14) 0.0011(11) -0.0015(11) 0.0040(11)
C307 0.0097(14) 0.0100(14) 0.0075(14) 0.0042(11) -0.0033(11) 0.0041(11)
C308 0.0078(14) 0.0078(14) 0.0070(13) 0.0012(11) -0.0018(11) 0.0005(11)
C309 0.0100(14) 0.0081(14) 0.0119(15) 0.0015(11) -0.0011(11) 0.0036(11)
C310 0.0097(14) 0.0047(13) 0.0112(14) -0.0023(11) -0.0015(11) 0.0009(11)
C311 0.0068(13) 0.0099(14) 0.0076(14) 0.0003(11) -0.0020(11) 0.0019(11)
C312 0.0059(13) 0.0063(14) 0.0104(14) 0.0025(11) -0.0010(11) 0.0019(11)
C313 0.0060(13) 0.0064(13) 0.0076(13) -0.0001(10) -0.0009(10) -0.0001(11)
C314 0.0051(13) 0.0045(13) 0.0098(14) 0.0007(11) -0.0013(11) 0.0005(10)
C315 0.0055(13) 0.0055(13) 0.0111(14) 0.0006(11) 0.0032(11) 0.0015(11)
C316 0.0082(15) 0.0120(16) 0.0217(17) -0.0011(13) 0.0024(12) -0.0025(12)
C317 0.0207(19) 0.0150(17) 0.031(2) 0.0034(15) 0.0156(15) -0.0026(14)
C318 0.034(2) 0.0199(19) 0.0227(19) 0.0061(15) 0.0157(16) -0.0005(16)
C319 0.032(2) 0.024(2) 0.0128(17) 0.0026(14) 0.0052(15) -0.0039(16)
C320 0.0189(17) 0.0168(17) 0.0126(16) 0.0006(13) 0.0020(13) -0.0031(14)
C321 0.028(2) 0.0065(15) 0.0193(18) 0.0005(13) -0.0069(15) 0.0023(14)
C322 0.0163(17) 0.032(2) 0.0108(16) 0.0064(15) -0.0033(13) -0.0035(15)
C323 0.0064(14) 0.0173(17) 0.0212(18) -0.0012(14) -0.0054(12) 0.0066(12)
C324 0.0120(15) 0.0051(13) 0.0094(14) -0.0013(11) 0.0019(11) 0.0023(11)
C325 0.0076(14) 0.0075(14) 0.0156(15) 0.0030(12) 0.0005(12) -0.0003(11)
C326 0.037(2) 0.0107(16) 0.0140(17) 0.0013(13) 0.0050(15) -0.0001(15)
C327 0.055(3) 0.022(2) 0.0132(18) 0.0050(15) 0.0057(18) -0.0009(19)
C328 0.042(3) 0.022(2) 0.0226(19) 0.0149(16) 0.0052(18) 0.0008(18)
C329 0.0241(19) 0.0119(17) 0.030(2) 0.0106(14) 0.0066(16) 0.0079(14)
C330 0.0155(16) 0.0085(15) 0.0203(17) 0.0026(12) 0.0036(13) 0.0051(12)
O401 0.0063(11) 0.0284(15) 0.0318(16) 0.0071(12) -0.0008(10) -0.0042(10)
O402 0.0041(10) 0.0192(12) 0.0220(13) 0.0026(10) -0.0001(9) 0.0026(9)
O403 0.0202(13) 0.0042(10) 0.0137(12) -0.0020(9) -0.0037(9) 0.0042(9)
O404 0.0096(11) 0.0129(11) 0.0059(10) 0.0006(8) -0.0023(8) -0.0006(9)
O405 0.0060(10) 0.0079(10) 0.0127(11) 0.0042(8) -0.0024(8) 0.0035(8)
N401 0.0048(12) 0.0052(12) 0.0152(13) 0.0005(10) 0.0001(10) 0.0013(9)
C401 0.0136(17) 0.0143(17) 0.031(2) 0.0047(15) -0.0010(15) -0.0043(13)
C402 0.0082(14) 0.0141(15) 0.0139(16) 0.0038(12) 0.0011(12) -0.0016(12)
C403 0.0066(14) 0.0216(17) 0.0179(17) 0.0050(14) -0.0001(12) -0.0002(12)
C404 0.0049(13) 0.0128(15) 0.0132(15) 0.0009(12) -0.0017(11) 0.0018(11)
C405 0.0059(13) 0.0127(15) 0.0078(14) 0.0023(11) 0.0004(11) 0.0004(11)
C406 0.0147(15) 0.0115(15) 0.0079(14) 0.0004(11) -0.0040(12) 0.0040(12)
C407 0.0143(15) 0.0107(15) 0.0096(15) 0.0040(12) -0.0024(12) 0.0049(12)
C408 0.0096(14) 0.0084(14) 0.0083(14) 0.0006(11) -0.0028(11) 0.0026(11)
C409 0.0113(15) 0.0064(14) 0.0117(15) 0.0015(11) -0.0012(12) 0.0044(11)
C410 0.0101(14) 0.0061(14) 0.0120(15) 0.0001(11) -0.0011(11) 0.0034(11)
C411 0.0091(14) 0.0065(13) 0.0073(13) 0.0008(11) -0.0005(11) 0.0010(11)
C412 0.0055(13) 0.0054(13) 0.0112(14) 0.0013(11) -0.0002(11) 0.0005(10)
C413 0.0077(14) 0.0071(14) 0.0089(14) -0.0003(11) -0.0004(11) 0.0041(11)
C414 0.0035(13) 0.0048(13) 0.0092(14) -0.0012(10) -0.0003(10) 0.0006(10)
C415 0.0075(14) 0.0068(14) 0.0122(14) 0.0014(11) 0.0007(11) 0.0037(11)
C416 0.0102(15) 0.0152(16) 0.0125(15) 0.0004(12) 0.0019(12) 0.0015(12)
C417 0.0164(17) 0.0199(18) 0.0120(16) 0.0020(13) -0.0001(13) 0.0023(13)
C418 0.0196(18) 0.0211(18) 0.0165(17) 0.0045(14) 0.0083(14) 0.0048(14)
C419 0.0141(16) 0.0169(17) 0.0212(18) 0.0034(14) 0.0069(13) -0.0025(13)
C420 0.0110(15) 0.0141(16) 0.0177(16) -0.0008(13) 0.0023(12) -0.0013(12)
C421 0.033(2) 0.0068(15) 0.0191(18) 0.0004(13) -0.0066(15) 0.0053(14)
C422 0.0177(18) 0.035(2) 0.0103(16) 0.0071(15) 0.0020(13) -0.0055(16)
C423 0.0064(14) 0.0150(16) 0.0208(17) -0.0004(13) -0.0048(12) 0.0055(12)
C424 0.0093(14) 0.0075(14) 0.0125(15) -0.0003(11) 0.0046(11) 0.0038(11)
C425 0.0090(14) 0.0075(14) 0.0145(15) 0.0024(11) 0.0008(12) 0.0013(11)
C426 0.0255(19) 0.0101(16) 0.0173(17) -0.0001(13) 0.0009(14) 0.0008(14)
C427 0.043(3) 0.022(2) 0.0171(18) 0.0040(15) 0.0056(17) 0.0008(18)
C428 0.039(2) 0.021(2) 0.029(2) 0.0136(16) 0.0054(18) 0.0050(18)
C429 0.025(2) 0.0115(17) 0.034(2) 0.0101(15) 0.0056(16) 0.0061(15)
C430 0.0121(15) 0.0080(15) 0.0224(17) 0.0027(12) 0.0035(13) 0.0045(12)

loop_
_atom_type_symbol
_atom_type_description
_atom_type_scat_dispersion_real
_atom_type_scat_dispersion_imag
_atom_type_scat_source
C C 0.0033 0.0016 'International Tables Vol C Tables 4.2.6.8 and 6.1.1.4'
H H 0.0000 0.0000 'International Tables Vol C Tables 4.2.6.8 and 6.1.1.4'
N N 0.0061 0.0033 'International Tables Vol C Tables 4.2.6.8 and 6.1.1.4'
O O 0.0106 0.0060 'International Tables Vol C Tables 4.2.6.8 and 6.1.1.4'

loop_
_exptl_crystal_face_index_h
_exptl_crystal_face_index_k
_exptl_crystal_face_index_l
_exptl_crystal_face_perp_dist
1 0 5 0.0299
-1 0 -5 0.0299
0 5 -1 0.1022
0 -5 1 0.1022
-2 -1 5 0.0536
2 -2 -5 0.0585

loop_
_geom_angle_atom_site_label_1
_geom_angle_atom_site_label_2
_geom_angle_atom_site_label_3
_geom_angle
_geom_angle_site_symmetry_1
_geom_angle_site_symmetry_3
_geom_angle_publ_flag
C103 O102 C104 108.9(2) . . ?
C110 O103 C121 116.9(3) . . ?
C111 O104 C122 114.1(3) . . ?
C112 O105 C123 115.6(3) . . ?
C105 N101 C114 128.2(3) . . ?
C105 N101 C124 119.6(3) . . ?
C124 N101 C114 112.0(3) . . ?
H10A C101 H10B 109.5 . . ?
H10A C101 H10C 109.5 . . ?
H10B C101 H10C 109.5 . . ?
C102 C101 H10A 109.5 . . ?
C102 C101 H10B 109.5 . . ?
C102 C101 H10C 109.5 . . ?
C103 C102 C101 117.6(3) . . ?
C105 C102 C101 134.3(3) . . ?
C105 C102 C103 107.9(3) . . ?
O101 C103 O102 119.5(3) . . ?
O101 C103 C102 130.4(3) . . ?
O102 C103 C102 110.1(3) . . ?
O102 C104 H104 109.7 . . ?
O102 C104 C105 104.8(3) . . ?
O102 C104 C106 109.3(3) . . ?
C105 C104 H104 109.7 . . ?
C106 C104 H104 109.7 . . ?
C106 C104 C105 113.6(3) . . ?
N101 C105 C102 132.1(3) . . ?
N101 C105 C104 119.6(3) . . ?
C102 C105 C104 108.4(3) . . ?
C104 C106 H106 119.0 . . ?
C107 C106 C104 122.0(3) . . ?
C107 C106 H106 119.0 . . ?
C106 C107 H107 119.9 . . ?
C106 C107 C108 120.3(3) . . ?
C108 C107 H107 119.9 . . ?
C109 C108 C107 119.6(3) . . ?
C113 C108 C107 119.3(3) . . ?
C113 C108 C109 120.9(3) . . ?
C108 C109 H109 119.9 . . ?
C110 C109 C108 120.3(3) . . ?
C110 C109 H109 119.9 . . ?
O103 C110 C109 124.7(3) . . ?
O103 C110 C111 115.6(3) . . ?
C109 C110 C111 119.7(3) . . ?
O104 C111 C110 119.6(3) . . ?
C112 C111 O104 120.1(3) . . ?
C112 C111 C110 120.2(3) . . ?
O105 C112 C113 118.0(3) . . ?
C111 C112 O105 120.2(3) . . ?
C111 C112 C113 121.7(3) . . ?
C108 C113 C112 117.2(3) . . ?
C108 C113 C114 122.8(3) . . ?
C112 C113 C114 119.0(3) . . ?
N101 C114 C113 119.9(3) . . ?
N101 C114 H114 104.1 . . ?
N101 C114 C115 112.5(3) . . ?
C113 C114 H114 104.1 . . ?
C113 C114 C115 110.3(3) . . ?
C115 C114 H114 104.1 . . ?
C116 C115 C114 116.8(3) . . ?
C120 C115 C114 123.8(3) . . ?
C120 C115 C116 119.3(3) . . ?
C115 C116 H116 119.8 . . ?
C117 C116 C115 120.4(3) . . ?
C117 C116 H116 119.8 . . ?
C116 C117 H117 119.8 . . ?
C116 C117 C118 120.5(3) . . ?
C118 C117 H117 119.8 . . ?
C117 C118 H118 120.3 . . ?
C119 C118 C117 119.3(3) . . ?
C119 C118 H118 120.3 . . ?
C118 C119 H119 119.8 . . ?
C118 C119 C120 120.3(3) . . ?
C120 C119 H119 119.8 . . ?
C115 C120 C119 120.1(3) . . ?
C115 C120 H120 120.0 . . ?
C119 C120 H120 120.0 . . ?
O103 C121 H12C 109.5 . . ?
O103 C121 H12D 109.5 . . ?
O103 C121 H12E 109.5 . . ?
H12C C121 H12D 109.5 . . ?
H12C C121 H12E 109.5 . . ?
H12D C121 H12E 109.5 . . ?
O104 C122 H12I 109.5 . . ?
O104 C122 H12J 109.5 . . ?
O104 C122 H12K 109.5 . . ?
H12I C122 H12J 109.5 . . ?
H12I C122 H12K 109.5 . . ?
H12J C122 H12K 109.5 . . ?
O105 C123 H12F 109.5 . . ?
O105 C123 H12G 109.5 . . ?
O105 C123 H12H 109.5 . . ?
H12F C123 H12G 109.5 . . ?
H12F C123 H12H 109.5 . . ?
H12G C123 H12H 109.5 . . ?
N101 C124 H12B 108.6 . . ?
N101 C124 H12A 108.6 . . ?
N101 C124 C125 114.6(3) . . ?
H12B C124 H12A 107.6 . . ?
C125 C124 H12B 108.6 . . ?
C125 C124 H12A 108.6 . . ?
C126 C125 C124 119.0(3) . . ?
C130 C125 C124 122.5(3) . . ?
C130 C125 C126 118.5(3) . . ?
C125 C126 H126 119.9 . . ?
C127 C126 C125 120.3(3) . . ?
C127 C126 H126 119.9 . . ?
C126 C127 H127 119.9 . . ?
C128 C127 C126 120.2(4) . . ?
C128 C127 H127 119.9 . . ?
C127 C128 H128 119.9 . . ?
C127 C128 C129 120.2(3) . . ?
C129 C128 H128 119.9 . . ?
C128 C129 H129 120.3 . . ?
C130 C129 C128 119.5(4) . . ?
C130 C129 H129 120.3 . . ?
C125 C130 H130 119.3 . . ?
C129 C130 C125 121.3(3) . . ?
C129 C130 H130 119.3 . . ?
C203 O202 C204 109.1(2) . . ?
C210 O203 C221 116.6(3) . . ?
C211 O204 C222 115.0(3) . . ?
C212 O205 C223 114.3(3) . . ?
C205 N201 C214 128.1(3) . . ?
C205 N201 C224 118.2(3) . . ?
C224 N201 C214 113.5(3) . . ?
H20A C201 H20B 109.5 . . ?
H20A C201 H20C 109.5 . . ?
H20B C201 H20C 109.5 . . ?
C202 C201 H20A 109.5 . . ?
C202 C201 H20B 109.5 . . ?
C202 C201 H20C 109.5 . . ?
C203 C202 C201 117.5(3) . . ?
C205 C202 C201 134.3(3) . . ?
C205 C202 C203 108.1(3) . . ?
O201 C203 O202 119.2(3) . . ?
O201 C203 C202 130.9(3) . . ?
O202 C203 C202 109.9(3) . . ?
O202 C204 H204 109.8 . . ?
O202 C204 C205 104.7(2) . . ?
O202 C204 C206 109.5(3) . . ?
C205 C204 H204 109.8 . . ?
C206 C204 H204 109.8 . . ?
C206 C204 C205 113.1(3) . . ?
N201 C205 C202 131.3(3) . . ?
N201 C205 C204 120.4(3) . . ?
C202 C205 C204 108.3(3) . . ?
C204 C206 H206 119.2 . . ?
C207 C206 C204 121.6(3) . . ?
C207 C206 H206 119.2 . . ?
C206 C207 H207 119.8 . . ?
C206 C207 C208 120.5(3) . . ?
C208 C207 H207 119.8 . . ?
C209 C208 C207 119.6(3) . . ?
C209 C208 C213 120.6(3) . . ?
C213 C208 C207 119.8(3) . . ?
C208 C209 H209 119.5 . . ?
C210 C209 C208 121.0(3) . . ?
C210 C209 H209 119.5 . . ?
O203 C210 C209 124.5(3) . . ?
O203 C210 C211 116.0(3) . . ?
C209 C210 C211 119.5(3) . . ?
O204 C211 C210 117.1(3) . . ?
O204 C211 C212 122.9(3) . . ?
C212 C211 C210 120.0(3) . . ?
O205 C212 C211 120.1(3) . . ?
O205 C212 C213 118.5(3) . . ?
C211 C212 C213 121.4(3) . . ?
C208 C213 C212 117.6(3) . . ?
C208 C213 C214 123.0(3) . . ?
C212 C213 C214 118.3(3) . . ?
N201 C214 C213 119.6(3) . . ?
N201 C214 H214 104.1 . . ?
N201 C214 C215 113.0(3) . . ?
C213 C214 H214 104.1 . . ?
C213 C214 C215 110.2(3) . . ?
C215 C214 H214 104.1 . . ?
C216 C215 C214 117.8(3) . . ?
C220 C215 C214 123.6(3) . . ?
C220 C215 C216 118.6(3) . . ?
C215 C216 H216 119.9 . . ?
C217 C216 C215 120.2(3) . . ?
C217 C216 H216 119.9 . . ?
C216 C217 H217 119.8 . . ?
C216 C217 C218 120.5(3) . . ?
C218 C217 H217 119.8 . . ?
C217 C218 H218 120.5 . . ?
C219 C218 C217 119.0(3) . . ?
C219 C218 H218 120.5 . . ?
C218 C219 H219 119.5 . . ?
C220 C219 C218 120.9(3) . . ?
C220 C219 H219 119.5 . . ?
C215 C220 H220 119.6 . . ?
C219 C220 C215 120.8(3) . . ?
C219 C220 H220 119.6 . . ?
O203 C221 H22C 109.5 . . ?
O203 C221 H22D 109.5 . . ?
O203 C221 H22E 109.5 . . ?
H22C C221 H22D 109.5 . . ?
H22C C221 H22E 109.5 . . ?
H22D C221 H22E 109.5 . . ?
O204 C222 H22I 109.5 . . ?
O204 C222 H22J 109.5 . . ?
O204 C222 H22K 109.5 . . ?
H22I C222 H22J 109.5 . . ?
H22I C222 H22K 109.5 . . ?
H22J C222 H22K 109.5 . . ?
O205 C223 H22F 109.5 . . ?
O205 C223 H22G 109.5 . . ?
O205 C223 H22H 109.5 . . ?
H22F C223 H22G 109.5 . . ?
H22F C223 H22H 109.5 . . ?
H22G C223 H22H 109.5 . . ?
N201 C224 H22A 108.6 . . ?
N201 C224 H22B 108.6 . . ?
N201 C224 C225 114.8(3) . . ?
H22A C224 H22B 107.5 . . ?
C225 C224 H22A 108.6 . . ?
C225 C224 H22B 108.6 . . ?
C226 C225 C224 122.6(3) . . ?
C230 C225 C224 118.5(3) . . ?
C230 C225 C226 118.8(3) . . ?
C225 C226 H226 119.9 . . ?
C227 C226 C225 120.2(3) . . ?
C227 C226 H226 119.9 . . ?
C226 C227 H227 119.4 . . ?
C226 C227 C228 121.1(4) . . ?
C228 C227 H227 119.4 . . ?
C227 C228 H228 120.7 . . ?
C227 C228 C229 118.6(3) . . ?
C229 C228 H228 120.7 . . ?
C228 C229 H229 119.9 . . ?
C230 C229 C228 120.2(4) . . ?
C230 C229 H229 119.9 . . ?
C225 C230 H230 119.5 . . ?
C229 C230 C225 121.0(3) . . ?
C229 C230 H230 119.5 . . ?
C303 O302 C304 108.7(2) . . ?
C310 O303 C321 117.0(3) . . ?
C311 O304 C322 113.4(3) . . ?
C312 O305 C323 113.6(3) . . ?
C305 N301 C314 127.0(3) . . ?
C305 N301 C324 119.2(3) . . ?
C324 N301 C314 113.6(2) . . ?
H30A C301 H30B 109.5 . . ?
H30A C301 H30C 109.5 . . ?
H30B C301 H30C 109.5 . . ?
C302 C301 H30A 109.5 . . ?
C302 C301 H30B 109.5 . . ?
C302 C301 H30C 109.5 . . ?
C303 C302 C301 118.2(3) . . ?
C305 C302 C301 134.4(3) . . ?
C305 C302 C303 107.4(3) . . ?
O301 C303 O302 119.9(3) . . ?
O301 C303 C302 129.6(3) . . ?
O302 C303 C302 110.5(3) . . ?
O302 C304 H304 108.9 . . ?
O302 C304 C305 104.9(3) . . ?
O302 C304 C306 109.2(3) . . ?
C305 C304 H304 108.9 . . ?
C306 C304 H304 108.9 . . ?
C306 C304 C305 115.7(3) . . ?
N301 C305 C302 131.4(3) . . ?
N301 C305 C304 120.0(3) . . ?
C302 C305 C304 108.5(3) . . ?
C304 C306 H306 119.0 . . ?
C307 C306 C304 122.0(3) . . ?
C307 C306 H306 119.0 . . ?
C306 C307 H307 119.5 . . ?
C306 C307 C308 121.1(3) . . ?
C308 C307 H307 119.5 . . ?
C309 C308 C307 118.9(3) . . ?
C309 C308 C313 121.2(3) . . ?
C313 C308 C307 119.9(3) . . ?
C308 C309 H309 119.9 . . ?
C310 C309 C308 120.3(3) . . ?
C310 C309 H309 119.9 . . ?
O303 C310 C309 124.9(3) . . ?
O303 C310 C311 115.8(3) . . ?
C309 C310 C311 119.3(3) . . ?
O304 C311 C310 119.9(3) . . ?
O304 C311 C312 119.8(3) . . ?
C312 C311 C310 120.2(3) . . ?
O305 C312 C311 118.8(3) . . ?
O305 C312 C313 120.0(3) . . ?
C311 C312 C313 121.2(3) . . ?
C308 C313 C314 123.4(3) . . ?
C312 C313 C308 117.6(3) . . ?
C312 C313 C314 118.0(3) . . ?
N301 C314 C313 119.5(3) . . ?
N301 C314 H314 104.1 . . ?
N301 C314 C315 112.8(2) . . ?
C313 C314 H314 104.1 . . ?
C313 C314 C315 110.4(2) . . ?
C315 C314 H314 104.1 . . ?
C316 C315 C314 119.0(3) . . ?
C320 C315 C314 122.0(3) . . ?
C320 C315 C316 119.1(3) . . ?
C315 C316 H316 119.8 . . ?
C317 C316 C315 120.5(3) . . ?
C317 C316 H316 119.8 . . ?
C316 C317 H317 119.9 . . ?
C318 C317 C316 120.3(4) . . ?
C318 C317 H317 119.9 . . ?
C317 C318 H318 120.1 . . ?
C319 C318 C317 119.8(4) . . ?
C319 C318 H318 120.1 . . ?
C318 C319 H319 119.9 . . ?
C318 C319 C320 120.2(4) . . ?
C320 C319 H319 119.9 . . ?
C315 C320 C319 120.1(3) . . ?
C315 C320 H320 119.9 . . ?
C319 C320 H320 119.9 . . ?
O303 C321 H32C 109.5 . . ?
O303 C321 H32D 109.5 . . ?
O303 C321 H32E 109.5 . . ?
H32C C321 H32D 109.5 . . ?
H32C C321 H32E 109.5 . . ?
H32D C321 H32E 109.5 . . ?
O304 C322 H32I 109.5 . . ?
O304 C322 H32J 109.5 . . ?
O304 C322 H32K 109.5 . . ?
H32I C322 H32J 109.5 . . ?
H32I C322 H32K 109.5 . . ?
H32J C322 H32K 109.5 . . ?
O305 C323 H32F 109.5 . . ?
O305 C323 H32G 109.5 . . ?
O305 C323 H32H 109.5 . . ?
H32F C323 H32G 109.5 . . ?
H32F C323 H32H 109.5 . . ?
H32G C323 H32H 109.5 . . ?
N301 C324 H32A 108.6 . . ?
N301 C324 H32B 108.6 . . ?
N301 C324 C325 114.7(3) . . ?
H32A C324 H32B 107.6 . . ?
C325 C324 H32A 108.6 . . ?
C325 C324 H32B 108.6 . . ?
C326 C325 C324 122.1(3) . . ?
C326 C325 C330 119.0(3) . . ?
C330 C325 C324 118.9(3) . . ?
C325 C326 H326 120.0 . . ?
C325 C326 C327 120.0(4) . . ?
C327 C326 H326 120.0 . . ?
C326 C327 H327 119.5 . . ?
C328 C327 C326 121.1(4) . . ?
C328 C327 H327 119.5 . . ?
C327 C328 H328 120.5 . . ?
C329 C328 C327 118.9(4) . . ?
C329 C328 H328 120.5 . . ?
C328 C329 H329 119.8 . . ?
C328 C329 C330 120.4(4) . . ?
C330 C329 H329 119.8 . . ?
C325 C330 H330 119.7 . . ?
C329 C330 C325 120.5(3) . . ?
C329 C330 H330 119.7 . . ?
C403 O402 C404 108.3(3) . . ?
C410 O403 C421 116.7(3) . . ?
C411 O404 C422 113.4(3) . . ?
C412 O405 C423 113.8(3) . . ?
C405 N401 C414 126.6(3) . . ?
C405 N401 C424 119.7(3) . . ?
C424 N401 C414 113.5(2) . . ?
H40A C401 H40B 109.5 . . ?
H40A C401 H40C 109.5 . . ?
H40B C401 H40C 109.5 . . ?
C402 C401 H40A 109.5 . . ?
C402 C401 H40B 109.5 . . ?
C402 C401 H40C 109.5 . . ?
C403 C402 C401 118.6(3) . . ?
C405 C402 C401 133.7(3) . . ?
C405 C402 C403 107.5(3) . . ?
O401 C403 O402 119.4(3) . . ?
O401 C403 C402 129.7(4) . . ?
O402 C403 C402 110.9(3) . . ?
O402 C404 H404 108.6 . . ?
O402 C404 C405 104.8(3) . . ?
O402 C404 C406 109.0(3) . . ?
C405 C404 H404 108.6 . . ?
C406 C404 H404 108.6 . . ?
C406 C404 C405 117.0(3) . . ?
N401 C405 C402 131.1(3) . . ?
N401 C405 C404 120.3(3) . . ?
C402 C405 C404 108.6(3) . . ?
C404 C406 H406 119.1 . . ?
C407 C406 C404 121.8(3) . . ?
C407 C406 H406 119.1 . . ?
C406 C407 H407 119.5 . . ?
C406 C407 C408 120.9(3) . . ?
C408 C407 H407 119.5 . . ?
C409 C408 C407 118.6(3) . . ?
C409 C408 C413 121.1(3) . . ?
C413 C408 C407 120.2(3) . . ?
C408 C409 H409 119.9 . . ?
C410 C409 C408 120.3(3) . . ?
C410 C409 H409 119.9 . . ?
O403 C410 C409 125.2(3) . . ?
O403 C410 C411 115.4(3) . . ?
C409 C410 C411 119.3(3) . . ?
O404 C411 C410 120.1(3) . . ?
O404 C411 C412 120.0(3) . . ?
C412 C411 C410 119.8(3) . . ?
O405 C412 C411 118.8(3) . . ?
O405 C412 C413 119.2(3) . . ?
C411 C412 C413 122.0(3) . . ?
C408 C413 C414 123.1(3) . . ?
C412 C413 C408 117.2(3) . . ?
C412 C413 C414 118.8(3) . . ?
N401 C414 C413 118.9(3) . . ?
N401 C414 H414 104.1 . . ?
N401 C414 C415 113.0(2) . . ?
C413 C414 H414 104.1 . . ?
C413 C414 C415 110.9(3) . . ?
C415 C414 H414 104.1 . . ?
C416 C415 C414 123.0(3) . . ?
C416 C415 C420 118.6(3) . . ?
C420 C415 C414 118.5(3) . . ?
C415 C416 H416 119.9 . . ?
C415 C416 C417 120.2(3) . . ?
C417 C416 H416 119.9 . . ?
C416 C417 H417 119.6 . . ?
C418 C417 C416 120.8(3) . . ?
C418 C417 H417 119.6 . . ?
C417 C418 H418 120.4 . . ?
C417 C418 C419 119.3(3) . . ?
C419 C418 H418 120.4 . . ?
C418 C419 H419 119.9 . . ?
C420 C419 C418 120.3(3) . . ?
C420 C419 H419 119.9 . . ?
C415 C420 H420 119.6 . . ?
C419 C420 C415 120.8(3) . . ?
C419 C420 H420 119.6 . . ?
O403 C421 H42F 109.5 . . ?
O403 C421 H42G 109.5 . . ?
O403 C421 H42H 109.5 . . ?
H42F C421 H42G 109.5 . . ?
H42F C421 H42H 109.5 . . ?
H42G C421 H42H 109.5 . . ?
O404 C422 H42I 109.5 . . ?
O404 C422 H42J 109.5 . . ?
O404 C422 H42K 109.5 . . ?
H42I C422 H42J 109.5 . . ?
H42I C422 H42K 109.5 . . ?
H42J C422 H42K 109.5 . . ?
O405 C423 H42C 109.5 . . ?
O405 C423 H42D 109.5 . . ?
O405 C423 H42E 109.5 . . ?
H42C C423 H42D 109.5 . . ?
H42C C423 H42E 109.5 . . ?
H42D C423 H42E 109.5 . . ?
N401 C424 H42A 108.7 . . ?
N401 C424 H42B 108.7 . . ?
N401 C424 C425 114.2(3) . . ?
H42A C424 H42B 107.6 . . ?
C425 C424 H42A 108.7 . . ?
C425 C424 H42B 108.7 . . ?
C426 C425 C424 122.3(3) . . ?
C426 C425 C430 118.8(3) . . ?
C430 C425 C424 119.0(3) . . ?
C425 C426 H426 119.7 . . ?
C425 C426 C427 120.7(3) . . ?
C427 C426 H426 119.7 . . ?
C426 C427 H427 119.6 . . ?
C426 C427 C428 120.7(4) . . ?
C428 C427 H427 119.6 . . ?
C427 C428 H428 120.4 . . ?
C427 C428 C429 119.1(4) . . ?
C429 C428 H428 120.4 . . ?
C428 C429 H429 119.9 . . ?
C428 C429 C430 120.1(4) . . ?
C430 C429 H429 119.9 . . ?
C425 C430 H430 119.7 . . ?
C429 C430 C425 120.6(3) . . ?
C429 C430 H430 119.7 . . ?

loop_
_geom_bond_atom_site_label_1
_geom_bond_atom_site_label_2
_geom_bond_distance
_geom_bond_site_symmetry_2
_geom_bond_publ_flag
O101 C103 1.210(4) . ?
O102 C103 1.381(4) . ?
O102 C104 1.435(4) . ?
O103 C110 1.362(4) . ?
O103 C121 1.430(5) . ?
O104 C111 1.379(4) . ?
O104 C122 1.417(5) . ?
O105 C112 1.381(4) . ?
O105 C123 1.426(5) . ?
N101 C105 1.354(4) . ?
N101 C114 1.487(4) . ?
N101 C124 1.473(4) . ?
C101 H10A 0.9800 . ?
C101 H10B 0.9800 . ?
C101 H10C 0.9800 . ?
C101 C102 1.498(5) . ?
C102 C103 1.447(5) . ?
C102 C105 1.366(5) . ?
C104 H104 1.0000 . ?
C104 C105 1.521(4) . ?
C104 C106 1.509(5) . ?
C106 H106 0.9500 . ?
C106 C107 1.327(5) . ?
C107 H107 0.9500 . ?
C107 C108 1.477(5) . ?
C108 C109 1.409(5) . ?
C108 C113 1.408(5) . ?
C109 H109 0.9500 . ?
C109 C110 1.377(5) . ?
C110 C111 1.401(5) . ?
C111 C112 1.379(5) . ?
C112 C113 1.413(5) . ?
C113 C114 1.519(4) . ?
C114 H114 1.0000 . ?
C114 C115 1.541(4) . ?
C115 C116 1.398(5) . ?
C115 C120 1.387(5) . ?
C116 H116 0.9500 . ?
C116 C117 1.373(5) . ?
C117 H117 0.9500 . ?
C117 C118 1.394(5) . ?
C118 H118 0.9500 . ?
C118 C119 1.387(5) . ?
C119 H119 0.9500 . ?
C119 C120 1.392(5) . ?
C120 H120 0.9500 . ?
C121 H12C 0.9800 . ?
C121 H12D 0.9800 . ?
C121 H12E 0.9800 . ?
C122 H12I 0.9800 . ?
C122 H12J 0.9800 . ?
C122 H12K 0.9800 . ?
C123 H12F 0.9800 . ?
C123 H12G 0.9800 . ?
C123 H12H 0.9800 . ?
C124 H12B 0.9900 . ?
C124 H12A 0.9900 . ?
C124 C125 1.514(5) . ?
C125 C126 1.402(5) . ?
C125 C130 1.389(5) . ?
C126 H126 0.9500 . ?
C126 C127 1.391(5) . ?
C127 H127 0.9500 . ?
C127 C128 1.379(6) . ?
C128 H128 0.9500 . ?
C128 C129 1.388(5) . ?
C129 H129 0.9500 . ?
C129 C130 1.387(5) . ?
C130 H130 0.9500 . ?
O201 C203 1.207(4) . ?
O202 C203 1.386(4) . ?
O202 C204 1.431(4) . ?
O203 C210 1.373(4) . ?
O203 C221 1.433(4) . ?
O204 C211 1.380(4) . ?
O204 C222 1.425(5) . ?
O205 C212 1.379(4) . ?
O205 C223 1.442(5) . ?
N201 C205 1.359(4) . ?
N201 C214 1.490(4) . ?
N201 C224 1.459(4) . ?
C201 H20A 0.9800 . ?
C201 H20B 0.9800 . ?
C201 H20C 0.9800 . ?
C201 C202 1.509(5) . ?
C202 C203 1.444(5) . ?
C202 C205 1.367(5) . ?
C204 H204 1.0000 . ?
C204 C205 1.522(4) . ?
C204 C206 1.498(4) . ?
C206 H206 0.9500 . ?
C206 C207 1.328(5) . ?
C207 H207 0.9500 . ?
C207 C208 1.477(4) . ?
C208 C209 1.402(4) . ?
C208 C213 1.412(4) . ?
C209 H209 0.9500 . ?
C209 C210 1.377(4) . ?
C210 C211 1.407(5) . ?
C211 C212 1.390(5) . ?
C212 C213 1.413(4) . ?
C213 C214 1.523(4) . ?
C214 H214 1.0000 . ?
C214 C215 1.526(4) . ?
C215 C216 1.406(5) . ?
C215 C220 1.400(4) . ?
C216 H216 0.9500 . ?
C216 C217 1.381(5) . ?
C217 H217 0.9500 . ?
C217 C218 1.402(5) . ?
C218 H218 0.9500 . ?
C218 C219 1.385(5) . ?
C219 H219 0.9500 . ?
C219 C220 1.373(5) . ?
C220 H220 0.9500 . ?
C221 H22C 0.9800 . ?
C221 H22D 0.9800 . ?
C221 H22E 0.9800 . ?
C222 H22I 0.9800 . ?
C222 H22J 0.9800 . ?
C222 H22K 0.9800 . ?
C223 H22F 0.9800 . ?
C223 H22G 0.9800 . ?
C223 H22H 0.9800 . ?
C224 H22A 0.9900 . ?
C224 H22B 0.9900 . ?
C224 C225 1.520(4) . ?
C225 C226 1.394(5) . ?
C225 C230 1.393(5) . ?
C226 H226 0.9500 . ?
C226 C227 1.388(5) . ?
C227 H227 0.9500 . ?
C227 C228 1.389(6) . ?
C228 H228 0.9500 . ?
C228 C229 1.402(6) . ?
C229 H229 0.9500 . ?
C229 C230 1.384(5) . ?
C230 H230 0.9500 . ?
O301 C303 1.214(4) . ?
O302 C303 1.370(4) . ?
O302 C304 1.442(4) . ?
O303 C310 1.360(4) . ?
O303 C321 1.425(4) . ?
O304 C311 1.385(4) . ?
O304 C322 1.420(4) . ?
O305 C312 1.377(4) . ?
O305 C323 1.437(4) . ?
N301 C305 1.355(4) . ?
N301 C314 1.480(4) . ?
N301 C324 1.463(4) . ?
C301 H30A 0.9800 . ?
C301 H30B 0.9800 . ?
C301 H30C 0.9800 . ?
C301 C302 1.501(5) . ?
C302 C303 1.454(5) . ?
C302 C305 1.371(4) . ?
C304 H304 1.0000 . ?
C304 C305 1.513(4) . ?
C304 C306 1.505(5) . ?
C306 H306 0.9500 . ?
C306 C307 1.325(5) . ?
C307 H307 0.9500 . ?
C307 C308 1.477(4) . ?
C308 C309 1.395(4) . ?
C308 C313 1.410(4) . ?
C309 H309 0.9500 . ?
C309 C310 1.391(4) . ?
C310 C311 1.401(4) . ?
C311 C312 1.392(4) . ?
C312 C313 1.405(4) . ?
C313 C314 1.530(4) . ?
C314 H314 1.0000 . ?
C314 C315 1.531(4) . ?
C315 C316 1.391(4) . ?
C315 C320 1.391(5) . ?
C316 H316 0.9500 . ?
C316 C317 1.385(5) . ?
C317 H317 0.9500 . ?
C317 C318 1.384(6) . ?
C318 H318 0.9500 . ?
C318 C319 1.380(6) . ?
C319 H319 0.9500 . ?
C319 C320 1.397(5) . ?
C320 H320 0.9500 . ?
C321 H32C 0.9800 . ?
C321 H32D 0.9800 . ?
C321 H32E 0.9800 . ?
C322 H32I 0.9800 . ?
C322 H32J 0.9800 . ?
C322 H32K 0.9800 . ?
C323 H32F 0.9800 . ?
C323 H32G 0.9800 . ?
C323 H32H 0.9800 . ?
C324 H32A 0.9900 . ?
C324 H32B 0.9900 . ?
C324 C325 1.515(5) . ?
C325 C326 1.386(5) . ?
C325 C330 1.402(5) . ?
C326 H326 0.9500 . ?
C326 C327 1.394(5) . ?
C327 H327 0.9500 . ?
C327 C328 1.391(6) . ?
C328 H328 0.9500 . ?
C328 C329 1.388(6) . ?
C329 H329 0.9500 . ?
C329 C330 1.390(5) . ?
C330 H330 0.9500 . ?
O401 C403 1.217(4) . ?
O402 C403 1.376(5) . ?
O402 C404 1.447(4) . ?
O403 C410 1.361(4) . ?
O403 C421 1.427(4) . ?
O404 C411 1.380(4) . ?
O404 C422 1.433(4) . ?
O405 C412 1.380(4) . ?
O405 C423 1.441(4) . ?
N401 C405 1.356(4) . ?
N401 C414 1.481(4) . ?
N401 C424 1.468(4) . ?
C401 H40A 0.9800 . ?
C401 H40B 0.9800 . ?
C401 H40C 0.9800 . ?
C401 C402 1.509(5) . ?
C402 C403 1.441(5) . ?
C402 C405 1.371(5) . ?
C404 H404 1.0000 . ?
C404 C405 1.512(4) . ?
C404 C406 1.498(5) . ?
C406 H406 0.9500 . ?
C406 C407 1.326(5) . ?
C407 H407 0.9500 . ?
C407 C408 1.478(4) . ?
C408 C409 1.400(4) . ?
C408 C413 1.413(4) . ?
C409 H409 0.9500 . ?
C409 C410 1.392(4) . ?
C410 C411 1.407(4) . ?
C411 C412 1.390(4) . ?
C412 C413 1.402(4) . ?
C413 C414 1.528(4) . ?
C414 H414 1.0000 . ?
C414 C415 1.532(4) . ?
C415 C416 1.392(5) . ?
C415 C420 1.398(5) . ?
C416 H416 0.9500 . ?
C416 C417 1.400(5) . ?
C417 H417 0.9500 . ?
C417 C418 1.372(5) . ?
C418 H418 0.9500 . ?
C418 C419 1.396(5) . ?
C419 H419 0.9500 . ?
C419 C420 1.386(5) . ?
C420 H420 0.9500 . ?
C421 H42F 0.9800 . ?
C421 H42G 0.9800 . ?
C421 H42H 0.9800 . ?
C422 H42I 0.9800 . ?
C422 H42J 0.9800 . ?
C422 H42K 0.9800 . ?
C423 H42C 0.9800 . ?
C423 H42D 0.9800 . ?
C423 H42E 0.9800 . ?
C424 H42A 0.9900 . ?
C424 H42B 0.9900 . ?
C424 C425 1.517(5) . ?
C425 C426 1.380(5) . ?
C425 C430 1.396(5) . ?
C426 H426 0.9500 . ?
C426 C427 1.385(6) . ?
C427 H427 0.9500 . ?
C427 C428 1.386(6) . ?
C428 H428 0.9500 . ?
C428 C429 1.387(6) . ?
C429 H429 0.9500 . ?
C429 C430 1.390(5) . ?
C430 H430 0.9500 . ?

loop_
_geom_torsion_atom_site_label_1
_geom_torsion_atom_site_label_2
_geom_torsion_atom_site_label_3
_geom_torsion_atom_site_label_4
_geom_torsion
_geom_torsion_site_symmetry_1
_geom_torsion_site_symmetry_2
_geom_torsion_site_symmetry_3
_geom_torsion_site_symmetry_4
_geom_torsion_publ_flag
O102 C104 C105 N101 -179.3(3) . . . . ?
O102 C104 C105 C102 0.8(4) . . . . ?
O102 C104 C106 C107 -144.4(3) . . . . ?
O103 C110 C111 O104 -3.6(5) . . . . ?
O103 C110 C111 C112 179.8(3) . . . . ?
O104 C111 C112 O105 8.1(5) . . . . ?
O104 C111 C112 C113 -176.2(3) . . . . ?
O105 C112 C113 C108 176.5(3) . . . . ?
O105 C112 C113 C114 7.4(4) . . . . ?
N101 C114 C115 C116 166.3(3) . . . . ?
N101 C114 C115 C120 -14.7(4) . . . . ?
N101 C124 C125 C126 146.8(3) . . . . ?
N101 C124 C125 C130 -36.6(5) . . . . ?
C101 C102 C103 O101 -4.3(6) . . . . ?
C101 C102 C103 O102 176.6(3) . . . . ?
C101 C102 C105 N101 4.4(7) . . . . ?
C101 C102 C105 C104 -175.8(4) . . . . ?
C103 O102 C104 C105 -0.4(3) . . . . ?
C103 O102 C104 C106 -122.5(3) . . . . ?
C103 C102 C105 N101 179.3(3) . . . . ?
C103 C102 C105 C104 -0.9(4) . . . . ?
C104 O102 C103 O101 -179.3(3) . . . . ?
C104 O102 C103 C102 -0.1(4) . . . . ?
C104 C106 C107 C108 -1.0(5) . . . . ?
C105 N101 C114 C113 -31.5(5) . . . . ?
C105 N101 C114 C115 100.7(4) . . . . ?
C105 N101 C124 C125 94.9(4) . . . . ?
C105 C102 C103 O101 179.8(4) . . . . ?
C105 C102 C103 O102 0.7(4) . . . . ?
C105 C104 C106 C107 99.0(4) . . . . ?
C106 C104 C105 N101 -60.1(4) . . . . ?
C106 C104 C105 C102 120.1(3) . . . . ?
C106 C107 C108 C109 121.1(4) . . . . ?
C106 C107 C108 C113 -53.5(4) . . . . ?
C107 C108 C109 C110 -173.1(3) . . . . ?
C107 C108 C113 C112 172.9(3) . . . . ?
C107 C108 C113 C114 -18.4(4) . . . . ?
C108 C109 C110 O103 179.3(3) . . . . ?
C108 C109 C110 C111 -0.3(5) . . . . ?
C108 C113 C114 N101 88.7(4) . . . . ?
C108 C113 C114 C115 -44.5(4) . . . . ?
C109 C108 C113 C112 -1.6(4) . . . . ?
C109 C108 C113 C114 167.0(3) . . . . ?
C109 C110 C111 O104 176.0(3) . . . . ?
C109 C110 C111 C112 -0.6(5) . . . . ?
C110 C111 C112 O105 -175.3(3) . . . . ?
C110 C111 C112 C113 0.4(5) . . . . ?
C111 C112 C113 C108 0.8(5) . . . . ?
C111 C112 C113 C114 -168.3(3) . . . . ?
C112 C113 C114 N101 -102.9(4) . . . . ?
C112 C113 C114 C115 123.9(3) . . . . ?
C113 C108 C109 C110 1.4(5) . . . . ?
C113 C114 C115 C116 -56.8(4) . . . . ?
C113 C114 C115 C120 122.1(3) . . . . ?
C114 N101 C105 C102 178.4(3) . . . . ?
C114 N101 C105 C104 -1.3(5) . . . . ?
C114 N101 C124 C125 -89.9(3) . . . . ?
C114 C115 C116 C117 177.4(3) . . . . ?
C114 C115 C120 C119 -177.7(3) . . . . ?
C115 C116 C117 C118 0.7(5) . . . . ?
C116 C115 C120 C119 1.2(5) . . . . ?
C116 C117 C118 C119 0.4(6) . . . . ?
C117 C118 C119 C120 -0.8(6) . . . . ?
C118 C119 C120 C115 0.0(5) . . . . ?
C120 C115 C116 C117 -1.5(5) . . . . ?
C121 O103 C110 C109 -9.0(5) . . . . ?
C121 O103 C110 C111 170.5(3) . . . . ?
C122 O104 C111 C110 95.9(4) . . . . ?
C122 O104 C111 C112 -87.4(4) . . . . ?
C123 O105 C112 C111 -65.7(4) . . . . ?
C123 O105 C112 C113 118.5(4) . . . . ?
C124 N101 C105 C102 -7.3(5) . . . . ?
C124 N101 C105 C104 172.9(3) . . . . ?
C124 N101 C114 C113 153.8(3) . . . . ?
C124 N101 C114 C115 -73.9(3) . . . . ?
C124 C125 C126 C127 176.5(3) . . . . ?
C124 C125 C130 C129 -175.1(3) . . . . ?
C125 C126 C127 C128 -0.7(6) . . . . ?
C126 C125 C130 C129 1.5(5) . . . . ?
C126 C127 C128 C129 0.5(6) . . . . ?
C127 C128 C129 C130 0.7(6) . . . . ?
C128 C129 C130 C125 -1.7(6) . . . . ?
C130 C125 C126 C127 -0.3(5) . . . . ?
O202 C204 C205 N201 -179.5(3) . . . . ?
O202 C204 C205 C202 -0.4(3) . . . . ?
O202 C204 C206 C207 144.0(3) . . . . ?
O203 C210 C211 O204 -3.6(4) . . . . ?
O203 C210 C211 C212 178.8(3) . . . . ?
O204 C211 C212 O205 1.7(5) . . . . ?
O204 C211 C212 C213 -179.6(3) . . . . ?
O205 C212 C213 C208 -179.8(3) . . . . ?
O205 C212 C213 C214 -11.8(4) . . . . ?
N201 C214 C215 C216 -171.2(3) . . . . ?
N201 C214 C215 C220 8.8(4) . . . . ?
N201 C224 C225 C226 -8.5(5) . . . . ?
N201 C224 C225 C230 172.9(3) . . . . ?
C201 C202 C203 O201 2.2(5) . . . . ?
C201 C202 C203 O202 -178.1(3) . . . . ?
C201 C202 C205 N201 -3.5(6) . . . . ?
C201 C202 C205 C204 177.5(3) . . . . ?
C203 O202 C204 C205 0.1(3) . . . . ?
C203 O202 C204 C206 121.6(3) . . . . ?
C203 C202 C205 N201 179.5(3) . . . . ?
C203 C202 C205 C204 0.5(3) . . . . ?
C204 O202 C203 O201 180.0(3) . . . . ?
C204 O202 C203 C202 0.2(3) . . . . ?
C204 C206 C207 C208 3.0(5) . . . . ?
C205 N201 C214 C213 35.5(5) . . . . ?
C205 N201 C214 C215 -96.7(4) . . . . ?
C205 N201 C224 C225 -88.8(4) . . . . ?
C205 C202 C203 O201 179.8(4) . . . . ?
C205 C202 C203 O202 -0.5(4) . . . . ?
C205 C204 C206 C207 -99.7(4) . . . . ?
C206 C204 C205 N201 61.4(4) . . . . ?
C206 C204 C205 C202 -119.5(3) . . . . ?
C206 C207 C208 C209 -123.2(4) . . . . ?
C206 C207 C208 C213 54.5(4) . . . . ?
C207 C208 C209 C210 175.9(3) . . . . ?
C207 C208 C213 C212 -177.2(3) . . . . ?
C207 C208 C213 C214 15.4(5) . . . . ?
C208 C209 C210 O203 -176.7(3) . . . . ?
C208 C209 C210 C211 1.1(5) . . . . ?
C208 C213 C214 N201 -87.4(4) . . . . ?
C208 C213 C214 C215 46.0(4) . . . . ?
C209 C208 C213 C212 0.4(5) . . . . ?
C209 C208 C213 C214 -167.0(3) . . . . ?
C209 C210 C211 O204 178.4(3) . . . . ?
C209 C210 C211 C212 0.8(5) . . . . ?
C210 C211 C212 O205 179.2(3) . . . . ?
C210 C211 C212 C213 -2.1(5) . . . . ?
C211 C212 C213 C208 1.5(5) . . . . ?
C211 C212 C213 C214 169.6(3) . . . . ?
C212 C213 C214 N201 105.2(4) . . . . ?
C212 C213 C214 C215 -121.4(3) . . . . ?
C213 C208 C209 C210 -1.7(5) . . . . ?
C213 C214 C215 C216 52.1(4) . . . . ?
C213 C214 C215 C220 -127.9(3) . . . . ?
C214 N201 C205 C202 178.6(3) . . . . ?
C214 N201 C205 C204 -2.5(5) . . . . ?
C214 N201 C224 C225 96.3(3) . . . . ?
C214 C215 C216 C217 -178.7(3) . . . . ?
C214 C215 C220 C219 179.3(3) . . . . ?
C215 C216 C217 C218 -0.6(6) . . . . ?
C216 C215 C220 C219 -0.7(5) . . . . ?
C216 C217 C218 C219 -0.8(6) . . . . ?
C217 C218 C219 C220 1.5(6) . . . . ?
C218 C219 C220 C215 -0.8(6) . . . . ?
C220 C215 C216 C217 1.4(5) . . . . ?
C221 O203 C210 C209 12.7(5) . . . . ?
C221 O203 C210 C211 -165.1(3) . . . . ?
C222 O204 C211 C210 127.1(3) . . . . ?
C222 O204 C211 C212 -55.4(5) . . . . ?
C223 O205 C212 C211 -70.3(4) . . . . ?
C223 O205 C212 C213 111.0(3) . . . . ?
C224 N201 C205 C202 4.5(5) . . . . ?
C224 N201 C205 C204 -176.6(3) . . . . ?
C224 N201 C214 C213 -150.2(3) . . . . ?
C224 N201 C214 C215 77.6(3) . . . . ?
C224 C225 C226 C227 -177.8(4) . . . . ?
C224 C225 C230 C229 177.4(3) . . . . ?
C225 C226 C227 C228 -0.5(6) . . . . ?
C226 C225 C230 C229 -1.2(5) . . . . ?
C226 C227 C228 C229 0.7(6) . . . . ?
C227 C228 C229 C230 -1.2(6) . . . . ?
C228 C229 C230 C225 1.5(6) . . . . ?
C230 C225 C226 C227 0.8(6) . . . . ?
O302 C304 C305 N301 -175.8(3) . . . . ?
O302 C304 C305 C302 2.3(3) . . . . ?
O302 C304 C306 C307 143.6(3) . . . . ?
O303 C310 C311 O304 -1.9(5) . . . . ?
O303 C310 C311 C312 -177.0(3) . . . . ?
O304 C311 C312 O305 3.6(5) . . . . ?
O304 C311 C312 C313 -177.3(3) . . . . ?
O305 C312 C313 C308 176.8(3) . . . . ?
O305 C312 C313 C314 -14.5(4) . . . . ?
N301 C314 C315 C316 -169.1(3) . . . . ?
N301 C314 C315 C320 11.7(4) . . . . ?
N301 C324 C325 C326 -16.6(5) . . . . ?
N301 C324 C325 C330 163.9(3) . . . . ?
C301 C302 C303 O301 2.8(6) . . . . ?
C301 C302 C303 O302 -178.3(3) . . . . ?
C301 C302 C305 N301 -4.5(7) . . . . ?
C301 C302 C305 C304 177.7(4) . . . . ?
C303 O302 C304 C305 -1.2(3) . . . . ?
C303 O302 C304 C306 123.5(3) . . . . ?
C303 C302 C305 N301 175.3(3) . . . . ?
C303 C302 C305 C304 -2.5(4) . . . . ?
C304 O302 C303 O301 178.7(3) . . . . ?
C304 O302 C303 C302 -0.3(4) . . . . ?
C304 C306 C307 C308 1.3(5) . . . . ?
C305 N301 C314 C313 38.0(4) . . . . ?
C305 N301 C314 C315 -94.3(4) . . . . ?
C305 N301 C324 C325 -80.9(4) . . . . ?
C305 C302 C303 O301 -177.1(4) . . . . ?
C305 C302 C303 O302 1.8(4) . . . . ?
C305 C304 C306 C307 -98.3(4) . . . . ?
C306 C304 C305 N301 63.7(4) . . . . ?
C306 C304 C305 C302 -118.1(3) . . . . ?
C306 C307 C308 C309 -126.2(4) . . . . ?
C306 C307 C308 C313 50.3(5) . . . . ?
C307 C308 C309 C310 173.3(3) . . . . ?
C307 C308 C313 C312 -171.4(3) . . . . ?
C307 C308 C313 C314 20.6(5) . . . . ?
C308 C309 C310 O303 179.7(3) . . . . ?
C308 C309 C310 C311 -1.6(5) . . . . ?
C308 C313 C314 N301 -91.6(4) . . . . ?
C308 C313 C314 C315 41.8(4) . . . . ?
C309 C308 C313 C312 4.9(5) . . . . ?
C309 C308 C313 C314 -163.0(3) . . . . ?
C309 C310 C311 O304 179.3(3) . . . . ?
C309 C310 C311 C312 4.2(5) . . . . ?
C310 C311 C312 O305 178.6(3) . . . . ?
C310 C311 C312 C313 -2.2(5) . . . . ?
C311 C312 C313 C308 -2.3(5) . . . . ?
C311 C312 C313 C314 166.3(3) . . . . ?
C312 C313 C314 N301 100.5(3) . . . . ?
C312 C313 C314 C315 -126.1(3) . . . . ?
C313 C308 C309 C310 -3.0(5) . . . . ?
C313 C314 C315 C316 54.2(4) . . . . ?
C313 C314 C315 C320 -124.9(3) . . . . ?
C314 N301 C305 C302 176.7(3) . . . . ?
C314 N301 C305 C304 -5.7(5) . . . . ?
C314 N301 C324 C325 103.5(3) . . . . ?
C314 C315 C316 C317 -177.8(3) . . . . ?
C314 C315 C320 C319 177.3(3) . . . . ?
C315 C316 C317 C318 0.4(6) . . . . ?
C316 C315 C320 C319 -1.8(5) . . . . ?
C316 C317 C318 C319 -1.7(6) . . . . ?
C317 C318 C319 C320 1.2(6) . . . . ?
C318 C319 C320 C315 0.6(6) . . . . ?
C320 C315 C316 C317 1.4(5) . . . . ?
C321 O303 C310 C309 -11.6(5) . . . . ?
C321 O303 C310 C311 169.6(3) . . . . ?
C322 O304 C311 C310 83.4(4) . . . . ?
C322 O304 C311 C312 -101.5(4) . . . . ?
C323 O305 C312 C311 -74.4(4) . . . . ?
C323 O305 C312 C313 106.4(3) . . . . ?
C324 N301 C305 C302 1.7(5) . . . . ?
C324 N301 C305 C304 179.3(3) . . . . ?
C324 N301 C314 C313 -146.7(3) . . . . ?
C324 N301 C314 C315 80.9(3) . . . . ?
C324 C325 C326 C327 -178.4(4) . . . . ?
C324 C325 C330 C329 179.4(3) . . . . ?
C325 C326 C327 C328 -1.2(7) . . . . ?
C326 C325 C330 C329 -0.2(5) . . . . ?
C326 C327 C328 C329 0.2(8) . . . . ?
C327 C328 C329 C330 0.7(7) . . . . ?
C328 C329 C330 C325 -0.7(6) . . . . ?
C330 C325 C326 C327 1.1(6) . . . . ?
O402 C404 C405 N401 177.4(3) . . . . ?
O402 C404 C405 C402 -0.2(4) . . . . ?
O402 C404 C406 C407 -142.8(3) . . . . ?
O403 C410 C411 O404 2.0(5) . . . . ?
O403 C410 C411 C412 178.0(3) . . . . ?
O404 C411 C412 O405 -3.0(5) . . . . ?
O404 C411 C412 C413 177.3(3) . . . . ?
O405 C412 C413 C408 -176.3(3) . . . . ?
O405 C412 C413 C414 14.2(4) . . . . ?
N401 C414 C415 C416 -9.1(4) . . . . ?
N401 C414 C415 C420 170.9(3) . . . . ?
N401 C424 C425 C426 19.6(5) . . . . ?
N401 C424 C425 C430 -160.0(3) . . . . ?
C401 C402 C403 O401 0.6(6) . . . . ?
C401 C402 C403 O402 -177.8(3) . . . . ?
C401 C402 C405 N401 -0.4(7) . . . . ?
C401 C402 C405 C404 176.8(4) . . . . ?
C403 O402 C404 C405 -0.4(3) . . . . ?
C403 O402 C404 C406 -126.4(3) . . . . ?
C403 C402 C405 N401 -176.6(3) . . . . ?
C403 C402 C405 C404 0.7(4) . . . . ?
C404 O402 C403 O401 -177.8(3) . . . . ?
C404 O402 C403 C402 0.9(4) . . . . ?
C404 C406 C407 C408 -3.1(5) . . . . ?
C405 N401 C414 C413 -39.8(4) . . . . ?
C405 N401 C414 C415 92.7(4) . . . . ?
C405 N401 C424 C425 77.5(4) . . . . ?
C405 C402 C403 O401 177.5(4) . . . . ?
C405 C402 C403 O402 -1.0(4) . . . . ?
C405 C404 C406 C407 98.7(4) . . . . ?
C406 C404 C405 N401 -61.8(4) . . . . ?
C406 C404 C405 C402 120.6(3) . . . . ?
C406 C407 C408 C409 127.0(4) . . . . ?
C406 C407 C408 C413 -49.6(5) . . . . ?
C407 C408 C409 C410 -173.5(3) . . . . ?
C407 C408 C413 C412 171.0(3) . . . . ?
C407 C408 C413 C414 -20.0(5) . . . . ?
C408 C409 C410 O403 179.6(3) . . . . ?
C408 C409 C410 C411 1.7(5) . . . . ?
C408 C413 C414 N401 92.8(4) . . . . ?
C408 C413 C414 C415 -40.6(4) . . . . ?
C409 C408 C413 C412 -5.6(5) . . . . ?
C409 C408 C413 C414 163.5(3) . . . . ?
C409 C410 C411 O404 -179.9(3) . . . . ?
C409 C410 C411 C412 -3.8(5) . . . . ?
C410 C411 C412 O405 -179.1(3) . . . . ?
C410 C411 C412 C413 1.3(5) . . . . ?
C411 C412 C413 C408 3.4(5) . . . . ?
C411 C412 C413 C414 -166.1(3) . . . . ?
C412 C413 C414 N401 -98.3(3) . . . . ?
C412 C413 C414 C415 128.2(3) . . . . ?
C413 C408 C409 C410 3.1(5) . . . . ?
C413 C414 C415 C416 127.2(3) . . . . ?
C413 C414 C415 C420 -52.8(4) . . . . ?
C414 N401 C405 C402 -178.2(3) . . . . ?
C414 N401 C405 C404 4.8(5) . . . . ?
C414 N401 C424 C425 -107.0(3) . . . . ?
C414 C415 C416 C417 -177.7(3) . . . . ?
C414 C415 C420 C419 177.4(3) . . . . ?
C415 C416 C417 C418 -0.2(5) . . . . ?
C416 C415 C420 C419 -2.6(5) . . . . ?
C416 C417 C418 C419 -1.6(6) . . . . ?
C417 C418 C419 C420 1.4(6) . . . . ?
C418 C419 C420 C415 0.8(5) . . . . ?
C420 C415 C416 C417 2.3(5) . . . . ?
C421 O403 C410 C409 13.3(5) . . . . ?
C421 O403 C410 C411 -168.7(3) . . . . ?
C422 O404 C411 C410 -83.9(4) . . . . ?
C422 O404 C411 C412 100.1(4) . . . . ?
C423 O405 C412 C411 74.1(4) . . . . ?
C423 O405 C412 C413 -106.3(3) . . . . ?
C424 N401 C405 C402 -3.4(5) . . . . ?
C424 N401 C405 C404 179.6(3) . . . . ?
C424 N401 C414 C413 145.1(3) . . . . ?
C424 N401 C414 C415 -82.4(3) . . . . ?
C424 C425 C426 C427 179.6(4) . . . . ?
C424 C425 C430 C429 -179.7(3) . . . . ?
C425 C426 C427 C428 0.8(7) . . . . ?
C426 C425 C430 C429 0.7(5) . . . . ?
C426 C427 C428 C429 -0.5(7) . . . . ?
C427 C428 C429 C430 0.4(7) . . . . ?
C428 C429 C430 C425 -0.5(6) . . . . ?
C430 C425 C426 C427 -0.9(6) . . . . ?

loop_
_exptl_oxdiff_crystal_face_indexfrac_h
_exptl_oxdiff_crystal_face_indexfrac_k
_exptl_oxdiff_crystal_face_indexfrac_l
_exptl_oxdiff_crystal_face_x
_exptl_oxdiff_crystal_face_y
_exptl_oxdiff_crystal_face_z
0.9993 -0.0005 4.9955 0.1345 0.0371 0.0165
-0.9993 0.0005 -4.9955 -0.1345 -0.0371 -0.0165
-0.0002 4.9955 -0.9986 0.0252 0.0230 -0.1958
0.0002 -4.9955 0.9986 -0.0252 -0.0230 0.1958
-1.9987 -0.9999 4.9955 -0.0629 0.1798 0.0578
1.9989 -1.9973 -4.9958 0.0392 -0.2041 0.0576
